data_4106629
loop_
_publ_author_name
'Jun Takaya'
'Naohiro Kirai'
'Nobuharu Iwasawa'

_publ_contact_author_email niwasawa@chem.titech.ac.jp
_publ_contact_author_name 'Nobuharu Iwasawa'
_publ_section_title
;
 Efficient Synthesis of Diborylalkenes from Alkenes and Diboron by a New
 PSiP-Pincer Palladium-Catalyzed Dehydrogenative Borylation
;
_journal_name_full 'Journal of the American Chemical Society'
_journal_page_first 12980
_journal_page_last 12983
_journal_paper_doi 10.1021/ja205186k
_journal_volume 133
_journal_year 2011
_chemical_formula_sum 'C43 H43 B O2 P2 Pd Si'
_chemical_formula_weight 799.01
_chemical_name_systematic
; 
 ? 
;
_space_group_IT_number 2
_symmetry_cell_setting triclinic
_symmetry_space_group_name_Hall '-P 1'
_symmetry_space_group_name_H-M 'P -1'
_atom_sites_solution_hydrogens geom
_atom_sites_solution_primary direct
_atom_sites_solution_secondary difmap
_audit_creation_method SHELXL-97
_cell_angle_alpha 82.629(3)
_cell_angle_beta 85.393(3)
_cell_angle_gamma 79.455(3)
_cell_formula_units_Z 6
_cell_length_a 8.5513(6)
_cell_length_b 22.4101(16)
_cell_length_c 32.205(3)
_cell_measurement_reflns_used 15814
_cell_measurement_temperature 123(2)
_cell_measurement_theta_max 27.4778
_cell_measurement_theta_min 3.0038
_cell_volume 6007.0(8)
_computing_structure_refinement 'SHELXL-97 (Sheldrick, 1997)'
_computing_structure_solution 'SHELXS-97 (Sheldrick, 1990)'
_diffrn_ambient_temperature 123(2)
_diffrn_measured_fraction_theta_full 0.995
_diffrn_measured_fraction_theta_max 0.995
_diffrn_radiation_monochromator graphite
_diffrn_radiation_source 'fine-focus sealed tube'
_diffrn_radiation_type MoK\a
_diffrn_radiation_wavelength 0.71075
_diffrn_reflns_av_R_equivalents 0.0385
_diffrn_reflns_av_sigmaI/netI 0.0513
_diffrn_reflns_limit_h_max 10
_diffrn_reflns_limit_h_min -11
_diffrn_reflns_limit_k_max 29
_diffrn_reflns_limit_k_min -29
_diffrn_reflns_limit_l_max 41
_diffrn_reflns_limit_l_min -41
_diffrn_reflns_number 74880
_diffrn_reflns_theta_full 27.48
_diffrn_reflns_theta_max 27.48
_diffrn_reflns_theta_min 3.00
_exptl_absorpt_coefficient_mu 0.608
_exptl_absorpt_correction_T_max 1.0000
_exptl_absorpt_correction_T_min 0.9252
_exptl_absorpt_correction_type multi-scan
_exptl_crystal_colour yellow
_exptl_crystal_density_diffrn 1.325
_exptl_crystal_description prism
_exptl_crystal_F_000 2472
_exptl_crystal_size_max 0.27
_exptl_crystal_size_mid 0.05
_exptl_crystal_size_min 0.02
_refine_diff_density_max 3.848
_refine_diff_density_min -1.452
_refine_diff_density_rms 0.137
_refine_ls_extinction_method none
_refine_ls_goodness_of_fit_ref 1.074
_refine_ls_hydrogen_treatment constr
_refine_ls_matrix_type full
_refine_ls_number_parameters 1403
_refine_ls_number_reflns 27365
_refine_ls_number_restraints 0
_refine_ls_restrained_S_all 1.074
_refine_ls_R_factor_all 0.0784
_refine_ls_R_factor_gt 0.0617
_refine_ls_shift/su_max 0.002
_refine_ls_shift/su_mean 0.000
_refine_ls_structure_factor_coef Fsqd
_refine_ls_weighting_details 'calc w=1/[\s^2^(Fo^2^)+(0.0800P)^2^+17.9834P] where P=(Fo^2^+2Fc^2^)/3'
_refine_ls_weighting_scheme calc
_refine_ls_wR_factor_gt 0.1542
_refine_ls_wR_factor_ref 0.1726
_reflns_number_gt 21882
_reflns_number_total 27365
_reflns_threshold_expression >2sigma(I)
_cod_data_source_file ja205186k_si_002.cif
_cod_data_source_block crystalclear
_cod_database_code 4106629

loop_
_symmetry_equiv_pos_as_xyz
'x, y, z'
'-x, -y, -z'

loop_
_atom_site_label
_atom_site_type_symbol
_atom_site_fract_x
_atom_site_fract_y
_atom_site_fract_z
_atom_site_U_iso_or_equiv
_atom_site_adp_type
_atom_site_occupancy
_atom_site_symmetry_multiplicity
_atom_site_calc_flag
_atom_site_refinement_flags
_atom_site_disorder_assembly
_atom_site_disorder_group
Pd1 Pd 0.39471(4) 0.086363(13) 0.686602(9) 0.01939(8) Uani 1 1 d . . .
B1 B 0.4606(6) 0.0131(2) 0.64969(15) 0.0232(9) Uani 1 1 d . . .
O1 O 0.3558(4) -0.02627(15) 0.64624(12) 0.0363(8) Uani 1 1 d . . .
O2 O 0.6028(4) -0.00474(14) 0.62834(11) 0.0324(7) Uani 1 1 d . . .
C1 C 0.5909(6) -0.0551(2) 0.60522(16) 0.0340(10) Uani 1 1 d . . .
C2 C 0.4419(6) -0.0786(2) 0.62691(16) 0.0354(11) Uani 1 1 d . . .
C3 C 0.5668(9) -0.0274(3) 0.55985(17) 0.0529(16) Uani 1 1 d . . .
H1 H 0.4661 0.0016 0.5585 0.079 Uiso 1 1 calc R . .
H2 H 0.5638 -0.0600 0.5425 0.079 Uiso 1 1 calc R . .
H3 H 0.6551 -0.0061 0.5495 0.079 Uiso 1 1 calc R . .
C4 C 0.7446(7) -0.1007(3) 0.6082(2) 0.0557(16) Uani 1 1 d . . .
H4 H 0.8327 -0.0815 0.5947 0.084 Uiso 1 1 calc R . .
H5 H 0.7360 -0.1361 0.5941 0.084 Uiso 1 1 calc R . .
H6 H 0.7648 -0.1141 0.6378 0.084 Uiso 1 1 calc R . .
C5 C 0.3291(8) -0.0963(3) 0.5982(2) 0.0603(18) Uani 1 1 d . . .
H7 H 0.2356 -0.1075 0.6149 0.090 Uiso 1 1 calc R . .
H8 H 0.3840 -0.1311 0.5841 0.090 Uiso 1 1 calc R . .
H9 H 0.2950 -0.0616 0.5772 0.090 Uiso 1 1 calc R . .
C6 C 0.4792(8) -0.1299(3) 0.6620(2) 0.0557(16) Uani 1 1 d . . .
H10 H 0.5511 -0.1187 0.6807 0.084 Uiso 1 1 calc R . .
H11 H 0.5304 -0.1672 0.6501 0.084 Uiso 1 1 calc R . .
H12 H 0.3802 -0.1369 0.6778 0.084 Uiso 1 1 calc R . .
P1 P 0.26274(12) 0.15813(5) 0.63985(3) 0.0200(2) Uani 1 1 d . . .
P2 P 0.54076(13) 0.04060(5) 0.74091(3) 0.0214(2) Uani 1 1 d . . .
Si1 Si 0.32617(14) 0.16519(5) 0.73122(3) 0.0214(2) Uani 1 1 d . . .
C7 C 0.2814(5) 0.23454(19) 0.65217(13) 0.0219(8) Uani 1 1 d . . .
C8 C 0.2613(5) 0.28674(19) 0.62294(14) 0.0269(9) Uani 1 1 d . . .
H13 H 0.2446 0.2832 0.5946 0.032 Uiso 1 1 calc R . .
C9 C 0.2657(6) 0.3435(2) 0.63493(15) 0.0313(10) Uani 1 1 d . . .
H14 H 0.2522 0.3789 0.6149 0.038 Uiso 1 1 calc R . .
C10 C 0.2901(6) 0.3485(2) 0.67651(16) 0.0333(10) Uani 1 1 d . . .
H15 H 0.2944 0.3873 0.6849 0.040 Uiso 1 1 calc R . .
C11 C 0.3080(5) 0.2969(2) 0.70552(14) 0.0281(9) Uani 1 1 d . . .
H16 H 0.3217 0.3010 0.7339 0.034 Uiso 1 1 calc R . .
C12 C 0.3064(5) 0.23876(19) 0.69425(13) 0.0240(8) Uani 1 1 d . . .
C13 C 0.6038(5) 0.09872(19) 0.76840(13) 0.0232(8) Uani 1 1 d . . .
C14 C 0.7355(6) 0.0870(2) 0.79242(14) 0.0293(9) Uani 1 1 d . . .
H17 H 0.8027 0.0481 0.7940 0.035 Uiso 1 1 calc R . .
C15 C 0.7693(6) 0.1322(2) 0.81420(16) 0.0364(11) Uani 1 1 d . . .
H18 H 0.8616 0.1248 0.8299 0.044 Uiso 1 1 calc R . .
C16 C 0.6681(7) 0.1883(2) 0.81299(16) 0.0392(12) Uani 1 1 d . . .
H19 H 0.6887 0.2188 0.8288 0.047 Uiso 1 1 calc R . .
C17 C 0.5378(6) 0.1997(2) 0.78888(15) 0.0349(11) Uani 1 1 d . . .
H20 H 0.4701 0.2384 0.7880 0.042 Uiso 1 1 calc R . .
C18 C 0.5026(5) 0.1557(2) 0.76570(13) 0.0249(8) Uani 1 1 d . . .
C19 C 0.3116(5) 0.16213(18) 0.58339(13) 0.0229(8) Uani 1 1 d . . .
C20 C 0.2033(6) 0.1943(2) 0.55438(14) 0.0310(10) Uani 1 1 d . . .
H21 H 0.0996 0.2122 0.5641 0.037 Uiso 1 1 calc R . .
C21 C 0.2456(7) 0.2003(2) 0.51201(15) 0.0372(11) Uani 1 1 d . . .
H22 H 0.1721 0.2230 0.4928 0.045 Uiso 1 1 calc R . .
C22 C 0.3959(7) 0.1731(2) 0.49753(15) 0.0405(12) Uani 1 1 d . . .
H23 H 0.4254 0.1775 0.4684 0.049 Uiso 1 1 calc R . .
C23 C 0.5020(7) 0.1397(2) 0.52530(16) 0.0415(12) Uani 1 1 d . . .
H24 H 0.6040 0.1204 0.5153 0.050 Uiso 1 1 calc R . .
C24 C 0.4592(6) 0.1343(2) 0.56825(14) 0.0310(10) Uani 1 1 d . . .
H25 H 0.5327 0.1111 0.5873 0.037 Uiso 1 1 calc R . .
C25 C 0.0493(5) 0.15897(19) 0.64283(13) 0.0226(8) Uani 1 1 d . . .
C26 C -0.0601(5) 0.2025(2) 0.66136(14) 0.0274(9) Uani 1 1 d . . .
H26 H -0.0252 0.2346 0.6726 0.033 Uiso 1 1 calc R . .
C27 C -0.2226(6) 0.1992(2) 0.66349(15) 0.0324(10) Uani 1 1 d . . .
H27 H -0.2978 0.2291 0.6763 0.039 Uiso 1 1 calc R . .
C28 C -0.2739(5) 0.1527(2) 0.64700(15) 0.0315(10) Uani 1 1 d . . .
H28 H -0.3842 0.1508 0.6483 0.038 Uiso 1 1 calc R . .
C29 C -0.1649(6) 0.1092(2) 0.62875(16) 0.0334(10) Uani 1 1 d . . .
H29 H -0.2006 0.0773 0.6174 0.040 Uiso 1 1 calc R . .
C30 C -0.0033(5) 0.11145(19) 0.62667(14) 0.0263(9) Uani 1 1 d . . .
H30 H 0.0713 0.0809 0.6143 0.032 Uiso 1 1 calc R . .
C31 C 0.7247(5) -0.0145(2) 0.73275(13) 0.0251(8) Uani 1 1 d . . .
C32 C 0.8564(5) 0.0065(2) 0.71264(15) 0.0311(10) Uani 1 1 d . . .
H31 H 0.8542 0.0492 0.7062 0.037 Uiso 1 1 calc R . .
C33 C 0.9928(6) -0.0343(2) 0.70162(16) 0.0363(11) Uani 1 1 d . . .
H32 H 1.0820 -0.0195 0.6872 0.044 Uiso 1 1 calc R . .
C34 C 0.9970(6) -0.0965(3) 0.71188(18) 0.0432(13) Uani 1 1 d . . .
H33 H 1.0894 -0.1245 0.7045 0.052 Uiso 1 1 calc R . .
C35 C 0.8674(7) -0.1176(2) 0.73276(19) 0.0466(13) Uani 1 1 d . . .
H34 H 0.8714 -0.1602 0.7401 0.056 Uiso 1 1 calc R . .
C36 C 0.7309(6) -0.0771(2) 0.74325(16) 0.0346(10) Uani 1 1 d . . .
H35 H 0.6419 -0.0921 0.7576 0.042 Uiso 1 1 calc R . .
C37 C 0.4241(5) -0.00010(19) 0.78110(14) 0.0261(9) Uani 1 1 d . . .
C38 C 0.4782(6) -0.0196(2) 0.82097(14) 0.0290(9) Uani 1 1 d . . .
H36 H 0.5783 -0.0119 0.8277 0.035 Uiso 1 1 calc R . .
C39 C 0.3858(6) -0.0502(2) 0.85103(15) 0.0341(10) Uani 1 1 d . . .
H37 H 0.4231 -0.0634 0.8783 0.041 Uiso 1 1 calc R . .
C40 C 0.2420(6) -0.0616(2) 0.84158(16) 0.0372(11) Uani 1 1 d . . .
H38 H 0.1800 -0.0831 0.8621 0.045 Uiso 1 1 calc R . .
C41 C 0.1869(7) -0.0418(3) 0.80200(18) 0.0451(13) Uani 1 1 d . . .
H39 H 0.0863 -0.0492 0.7955 0.054 Uiso 1 1 calc R . .
C42 C 0.2776(6) -0.0110(2) 0.77184(16) 0.0376(11) Uani 1 1 d . . .
H40 H 0.2390 0.0025 0.7448 0.045 Uiso 1 1 calc R . .
Pd2 Pd 0.33341(4) 0.438990(13) 0.344645(9) 0.01872(8) Uani 1 1 d . . .
B2 B 0.3009(6) 0.5187(2) 0.30129(13) 0.0209(9) Uani 1 1 d . . .
O3 O 0.4098(4) 0.55632(13) 0.28779(9) 0.0247(6) Uani 1 1 d . . .
O4 O 0.1617(4) 0.53772(14) 0.28013(10) 0.0280(7) Uani 1 1 d . . .
C43 C 0.3359(6) 0.60740(19) 0.25898(13) 0.0262(9) Uani 1 1 d . . .
C44 C 0.1909(6) 0.5833(2) 0.24511(13) 0.0269(9) Uani 1 1 d . . .
C45 C 0.2886(6) 0.6618(2) 0.28407(15) 0.0340(10) Uani 1 1 d . . .
H41 H 0.2073 0.6531 0.3061 0.051 Uiso 1 1 calc R . .
H42 H 0.2458 0.6982 0.2654 0.051 Uiso 1 1 calc R . .
H43 H 0.3825 0.6692 0.2969 0.051 Uiso 1 1 calc R . .
C46 C 0.4592(7) 0.6201(2) 0.22399(15) 0.0371(11) Uani 1 1 d . . .
H44 H 0.5495 0.6322 0.2357 0.056 Uiso 1 1 calc R . .
H45 H 0.4113 0.6533 0.2035 0.056 Uiso 1 1 calc R . .
H46 H 0.4964 0.5832 0.2101 0.056 Uiso 1 1 calc R . .
C47 C 0.0420(6) 0.6310(2) 0.23999(17) 0.0383(11) Uani 1 1 d . . .
H47 H -0.0441 0.6121 0.2320 0.057 Uiso 1 1 calc R . .
H48 H 0.0629 0.6637 0.2181 0.057 Uiso 1 1 calc R . .
H49 H 0.0105 0.6480 0.2666 0.057 Uiso 1 1 calc R . .
C48 C 0.2284(7) 0.5495(2) 0.20615(15) 0.0377(11) Uani 1 1 d . . .
H50 H 0.3267 0.5195 0.2096 0.057 Uiso 1 1 calc R . .
H51 H 0.2421 0.5788 0.1814 0.057 Uiso 1 1 calc R . .
H52 H 0.1404 0.5284 0.2025 0.057 Uiso 1 1 calc R . .
P3 P 0.49095(13) 0.38007(5) 0.30097(3) 0.0223(2) Uani 1 1 d . . .
P4 P 0.20974(12) 0.47679(5) 0.40257(3) 0.0189(2) Uani 1 1 d . . .
Si2 Si 0.37767(14) 0.34685(5) 0.39115(3) 0.0213(2) Uani 1 1 d . . .
C49 C 0.3702(5) 0.37160(19) 0.44590(13) 0.0227(8) Uani 1 1 d . . .
C50 C 0.4298(5) 0.3359(2) 0.48197(14) 0.0272(9) Uani 1 1 d . . .
H53 H 0.4740 0.2940 0.4807 0.033 Uiso 1 1 calc R . .
C51 C 0.4258(6) 0.3601(2) 0.51928(14) 0.0340(10) Uani 1 1 d . . .
H54 H 0.4687 0.3349 0.5432 0.041 Uiso 1 1 calc R . .
C52 C 0.3604(6) 0.4204(2) 0.52239(14) 0.0322(10) Uani 1 1 d . . .
H55 H 0.3610 0.4368 0.5481 0.039 Uiso 1 1 calc R . .
C53 C 0.2937(5) 0.4572(2) 0.48803(13) 0.0265(9) Uani 1 1 d . . .
H56 H 0.2459 0.4985 0.4903 0.032 Uiso 1 1 calc R . .
C54 C 0.2974(5) 0.43293(19) 0.44979(12) 0.0221(8) Uani 1 1 d . . .
C55 C 0.2441(6) 0.2875(2) 0.39369(15) 0.0312(10) Uani 1 1 d . . .
H57 H 0.2799 0.2535 0.4150 0.047 Uiso 1 1 calc R . .
H58 H 0.2493 0.2723 0.3663 0.047 Uiso 1 1 calc R . .
H59 H 0.1341 0.3061 0.4010 0.047 Uiso 1 1 calc R . .
C56 C 0.5867(5) 0.30744(19) 0.37364(14) 0.0259(9) Uani 1 1 d . . .
C57 C 0.6931(6) 0.2653(2) 0.39765(17) 0.0350(10) Uani 1 1 d . . .
H60 H 0.6647 0.2541 0.4263 0.042 Uiso 1 1 calc R . .
C58 C 0.8404(6) 0.2390(2) 0.3805(2) 0.0425(12) Uani 1 1 d . . .
H61 H 0.9121 0.2108 0.3976 0.051 Uiso 1 1 calc R . .
C59 C 0.8826(6) 0.2539(2) 0.33854(19) 0.0404(12) Uani 1 1 d . . .
H62 H 0.9828 0.2357 0.3268 0.048 Uiso 1 1 calc R . .
C60 C 0.7787(6) 0.2953(2) 0.31369(17) 0.0339(10) Uani 1 1 d . . .
H63 H 0.8064 0.3051 0.2848 0.041 Uiso 1 1 calc R . .
C61 C 0.6328(5) 0.32262(19) 0.33136(14) 0.0260(9) Uani 1 1 d . . .
C62 C 0.0023(5) 0.46627(18) 0.40655(13) 0.0215(8) Uani 1 1 d . . .
C63 C -0.0936(5) 0.4966(2) 0.37473(14) 0.0263(9) Uani 1 1 d . . .
H64 H -0.0508 0.5223 0.3526 0.032 Uiso 1 1 calc R . .
C64 C -0.2525(5) 0.4895(2) 0.37527(15) 0.0299(9) Uani 1 1 d . . .
H65 H -0.3183 0.5106 0.3538 0.036 Uiso 1 1 calc R . .
C65 C -0.3139(5) 0.4513(2) 0.40754(16) 0.0321(10) Uani 1 1 d . . .
H66 H -0.4218 0.4460 0.4079 0.039 Uiso 1 1 calc R . .
C66 C -0.2183(6) 0.4209(2) 0.43902(16) 0.0365(11) Uani 1 1 d . . .
H67 H -0.2610 0.3948 0.4609 0.044 Uiso 1 1 calc R . .
C67 C -0.0600(5) 0.4282(2) 0.43894(15) 0.0298(9) Uani 1 1 d . . .
H68 H 0.0050 0.4075 0.4607 0.036 Uiso 1 1 calc R . .
C68 C 0.1950(5) 0.55650(19) 0.41176(12) 0.0227(8) Uani 1 1 d . . .
C69 C 0.3085(5) 0.58994(19) 0.39225(13) 0.0240(8) Uani 1 1 d . . .
H69 H 0.3912 0.5715 0.3741 0.029 Uiso 1 1 calc R . .
C70 C 0.3006(6) 0.6502(2) 0.39940(15) 0.0298(9) Uani 1 1 d . . .
H70 H 0.3776 0.6729 0.3858 0.036 Uiso 1 1 calc R . .
C71 C 0.1819(6) 0.6775(2) 0.42600(14) 0.0303(9) Uani 1 1 d . . .
H71 H 0.1783 0.7186 0.4310 0.036 Uiso 1 1 calc R . .
C72 C 0.0682(6) 0.6449(2) 0.44546(15) 0.0295(9) Uani 1 1 d . . .
H72 H -0.0137 0.6636 0.4637 0.035 Uiso 1 1 calc R . .
C73 C 0.0739(5) 0.5843(2) 0.43827(13) 0.0267(9) Uani 1 1 d . . .
H73 H -0.0046 0.5621 0.4514 0.032 Uiso 1 1 calc R . .
C74 C 0.3803(5) 0.3384(2) 0.27210(13) 0.0264(9) Uani 1 1 d . . .
C75 C 0.2240(6) 0.3650(2) 0.26237(16) 0.0342(10) Uani 1 1 d . . .
H74 H 0.1776 0.4034 0.2715 0.041 Uiso 1 1 calc R . .
C76 C 0.1368(6) 0.3356(2) 0.23949(17) 0.0381(11) Uani 1 1 d . . .
H75 H 0.0312 0.3540 0.2329 0.046 Uiso 1 1 calc R . .
C77 C 0.2031(7) 0.2797(2) 0.22632(16) 0.0388(12) Uani 1 1 d . . .
H76 H 0.1433 0.2598 0.2105 0.047 Uiso 1 1 calc R . .
C78 C 0.3562(7) 0.2526(2) 0.23616(16) 0.0383(11) Uani 1 1 d . . .
H77 H 0.4008 0.2139 0.2273 0.046 Uiso 1 1 calc R . .
C79 C 0.4460(6) 0.2816(2) 0.25908(14) 0.0305(10) Uani 1 1 d . . .
H78 H 0.5512 0.2628 0.2658 0.037 Uiso 1 1 calc R . .
C80 C 0.6224(5) 0.41505(19) 0.26079(14) 0.0257(9) Uani 1 1 d . . .
C81 C 0.7388(6) 0.4428(2) 0.27441(14) 0.0311(10) Uani 1 1 d . . .
H79 H 0.7528 0.4405 0.3036 0.037 Uiso 1 1 calc R . .
C82 C 0.8341(6) 0.4737(2) 0.24600(16) 0.0341(10) Uani 1 1 d . . .
H80 H 0.9144 0.4919 0.2556 0.041 Uiso 1 1 calc R . .
C83 C 0.8130(6) 0.4782(2) 0.20367(16) 0.0346(10) Uani 1 1 d . . .
H81 H 0.8771 0.5003 0.1842 0.042 Uiso 1 1 calc R . .
C84 C 0.6993(6) 0.4508(2) 0.18943(15) 0.0358(11) Uani 1 1 d . . .
H82 H 0.6872 0.4530 0.1602 0.043 Uiso 1 1 calc R . .
C85 C 0.6017(6) 0.4196(2) 0.21805(15) 0.0315(10) Uani 1 1 d . . .
H83 H 0.5214 0.4016 0.2083 0.038 Uiso 1 1 calc R . .
Pd3 Pd 0.20716(4) 0.248831(15) 0.029816(10) 0.02455(9) Uani 1 1 d . . .
B3 B 0.2067(8) 0.3005(3) -0.02985(17) 0.0361(12) Uani 1 1 d . . .
O5 O 0.1001(6) 0.3067(2) -0.05999(12) 0.0567(11) Uani 1 1 d . . .
O6 O 0.3296(5) 0.33295(18) -0.04397(11) 0.0492(10) Uani 1 1 d . . .
C86 C 0.3194(10) 0.3510(3) -0.08856(18) 0.0622(19) Uani 1 1 d . . .
C87 C 0.1421(10) 0.3506(4) -0.09466(19) 0.074(2) Uani 1 1 d . . .
C88 C 0.4319(13) 0.2994(4) -0.1097(2) 0.096(3) Uani 1 1 d . . .
H84 H 0.5381 0.2935 -0.0988 0.144 Uiso 1 1 calc R . .
H85 H 0.4396 0.3109 -0.1401 0.144 Uiso 1 1 calc R . .
H86 H 0.3892 0.2613 -0.1036 0.144 Uiso 1 1 calc R . .
C89 C 0.3825(12) 0.4099(4) -0.1007(2) 0.089(3) Uani 1 1 d . . .
H87 H 0.3239 0.4414 -0.0841 0.133 Uiso 1 1 calc R . .
H88 H 0.3686 0.4232 -0.1306 0.133 Uiso 1 1 calc R . .
H89 H 0.4959 0.4032 -0.0954 0.133 Uiso 1 1 calc R . .
C90 C 0.1132(18) 0.3308(7) -0.1351(3) 0.148(6) Uani 1 1 d . . .
H90 H 0.1760 0.2901 -0.1378 0.222 Uiso 1 1 calc R . .
H91 H 0.1448 0.3599 -0.1583 0.222 Uiso 1 1 calc R . .
H92 H -0.0002 0.3294 -0.1361 0.222 Uiso 1 1 calc R . .
C91 C 0.0391(13) 0.4128(4) -0.0862(3) 0.118(4) Uani 1 1 d . . .
H93 H -0.0740 0.4096 -0.0852 0.176 Uiso 1 1 calc R . .
H94 H 0.0614 0.4444 -0.1088 0.176 Uiso 1 1 calc R . .
H95 H 0.0647 0.4238 -0.0594 0.176 Uiso 1 1 calc R . .
P5 P 0.05082(14) 0.31980(5) 0.06494(3) 0.0265(2) Uani 1 1 d . . .
P6 P 0.32777(13) 0.15830(5) 0.00994(3) 0.0250(2) Uani 1 1 d . A .
Si3 Si 0.21305(15) 0.19209(5) 0.09745(4) 0.0245(2) Uani 1 1 d . . .
C92 C 0.2151(6) 0.1098(2) 0.08724(14) 0.0286(9) Uani 1 1 d . . .
C93 C 0.1650(6) 0.0634(2) 0.11589(16) 0.0362(11) Uani 1 1 d . . .
H96 H 0.1390 0.0703 0.1443 0.043 Uiso 1 1 calc R . .
C94 C 0.1528(7) 0.0077(2) 0.10338(17) 0.0435(13) Uani 1 1 d . . .
H97 H 0.1165 -0.0228 0.1232 0.052 Uiso 1 1 calc R . .
C95 C 0.1926(8) -0.0044(2) 0.06255(18) 0.0467(14) Uani 1 1 d . . .
H98 H 0.1803 -0.0422 0.0540 0.056 Uiso 1 1 calc R . .
C96 C 0.2511(7) 0.0396(2) 0.03384(16) 0.0402(12) Uani 1 1 d . . .
H99 H 0.2839 0.0309 0.0060 0.048 Uiso 1 1 calc R . .
C97 C 0.2614(5) 0.0964(2) 0.04589(14) 0.0289(9) Uani 1 1 d . . .
C98 C 0.3747(6) 0.1937(2) 0.13342(16) 0.0382(11) Uani 1 1 d . . .
H100 H 0.3615 0.1660 0.1591 0.057 Uiso 1 1 calc R . .
H101 H 0.3678 0.2354 0.1406 0.057 Uiso 1 1 calc R . .
H102 H 0.4789 0.1806 0.1193 0.057 Uiso 1 1 calc R . .
C99 C 0.0167(6) 0.2239(2) 0.12602(14) 0.0279(9) Uani 1 1 d . . .
C100 C -0.0569(6) 0.1959(2) 0.16163(15) 0.0367(11) Uani 1 1 d . . .
H103 H -0.0065 0.1572 0.1742 0.044 Uiso 1 1 calc R . .
C101 C -0.2012(7) 0.2231(3) 0.17899(18) 0.0450(13) Uani 1 1 d . . .
H104 H -0.2492 0.2030 0.2031 0.054 Uiso 1 1 calc R . .
C102 C -0.2763(7) 0.2799(3) 0.16120(18) 0.0456(13) Uani 1 1 d . . .
H105 H -0.3771 0.2981 0.1726 0.055 Uiso 1 1 calc R . .
C103 C -0.2031(7) 0.3098(2) 0.12673(17) 0.0409(12) Uani 1 1 d . . .
H106 H -0.2525 0.3491 0.1149 0.049 Uiso 1 1 calc R . .
C104 C -0.0585(6) 0.2825(2) 0.10952(14) 0.0287(9) Uani 1 1 d . . .
C105 C 0.5403(6) 0.1454(3) 0.0153(2) 0.0456(14) Uani 1 1 d . . .
C106 C 0.6148(13) 0.1976(6) -0.0079(6) 0.043(3) Uani 0.55(2) 1 d P A 2
H130 H 0.5515 0.2321 -0.0224 0.051 Uiso 0.55(2) 1 calc PR A 2
C107 C 0.7762(14) 0.1932(8) -0.0073(6) 0.062(5) Uani 0.55(2) 1 d P A 2
H131 H 0.8263 0.2251 -0.0216 0.074 Uiso 0.55(2) 1 calc PR A 2
C108 C 0.8701(19) 0.1413(12) 0.0145(8) 0.078(6) Uani 0.55(2) 1 d P A 2
H132 H 0.9817 0.1388 0.0158 0.093 Uiso 0.55(2) 1 calc PR A 2
C109 C 0.795(2) 0.0958(11) 0.0332(6) 0.060(6) Uani 0.55(2) 1 d P A 2
H133 H 0.8605 0.0628 0.0486 0.071 Uiso 0.55(2) 1 calc PR A 2
C110 C 0.6249(7) 0.0910(4) 0.03288(18) 0.062(2) Uani 1 1 d . A .
H111 H 0.5584 0.0612 0.0401 0.075 Uiso 1 1 calc R B 1
C111 C 0.3100(6) 0.1372(2) -0.04201(15) 0.0345(10) Uani 1 1 d . . .
C112 C 0.1686(10) 0.1566(4) -0.0615(2) 0.082(3) Uani 1 1 d . A .
H112 H 0.0818 0.1811 -0.0479 0.099 Uiso 1 1 calc R . .
C113 C 0.1531(13) 0.1403(4) -0.1010(3) 0.112(4) Uani 1 1 d . . .
H113 H 0.0558 0.1539 -0.1145 0.134 Uiso 1 1 calc R A .
C114 C 0.2772(12) 0.1047(3) -0.1207(2) 0.079(3) Uani 1 1 d . A .
H114 H 0.2658 0.0936 -0.1477 0.095 Uiso 1 1 calc R . .
C115 C 0.4132(10) 0.0858(4) -0.1022(2) 0.071(2) Uani 1 1 d . . .
H115 H 0.4984 0.0606 -0.1158 0.085 Uiso 1 1 calc R A .
C116 C 0.4323(9) 0.1025(4) -0.0630(2) 0.0614(18) Uani 1 1 d . A .
H116 H 0.5318 0.0896 -0.0506 0.074 Uiso 1 1 calc R . .
C117 C 0.1647(6) 0.3672(2) 0.08809(14) 0.0308(10) Uani 1 1 d . . .
C118 C 0.3091(6) 0.3778(2) 0.06844(16) 0.0377(11) Uani 1 1 d . . .
H117 H 0.3464 0.3608 0.0432 0.045 Uiso 1 1 calc R . .
C119 C 0.3994(7) 0.4131(2) 0.08546(18) 0.0412(12) Uani 1 1 d . . .
H118 H 0.4979 0.4203 0.0718 0.049 Uiso 1 1 calc R . .
C120 C 0.3463(7) 0.4378(2) 0.12217(17) 0.0419(12) Uani 1 1 d . . .
H119 H 0.4074 0.4624 0.1337 0.050 Uiso 1 1 calc R . .
C121 C 0.2054(8) 0.4267(3) 0.1420(2) 0.0540(16) Uani 1 1 d . . .
H120 H 0.1700 0.4432 0.1675 0.065 Uiso 1 1 calc R . .
C122 C 0.1137(7) 0.3919(3) 0.12538(17) 0.0438(13) Uani 1 1 d . . .
H121 H 0.0157 0.3848 0.1394 0.053 Uiso 1 1 calc R . .
C123 C -0.1067(6) 0.3724(2) 0.03749(15) 0.0346(11) Uani 1 1 d . . .
C124 C -0.2163(7) 0.3466(3) 0.01882(18) 0.0453(13) Uani 1 1 d . . .
H122 H -0.2129 0.3037 0.0233 0.054 Uiso 1 1 calc R . .
C125 C -0.3299(7) 0.3831(3) -0.00618(19) 0.0503(14) Uani 1 1 d . . .
H123 H -0.4037 0.3651 -0.0188 0.060 Uiso 1 1 calc R . .
C126 C -0.3352(7) 0.4456(3) -0.0126(2) 0.0526(16) Uani 1 1 d . . .
H124 H -0.4115 0.4706 -0.0301 0.063 Uiso 1 1 calc R . .
C127 C -0.2304(7) 0.4718(3) 0.0063(2) 0.0556(16) Uani 1 1 d . . .
H125 H -0.2369 0.5149 0.0023 0.067 Uiso 1 1 calc R . .
C128 C -0.1140(7) 0.4357(2) 0.03136(19) 0.0445(13) Uani 1 1 d . . .
H126 H -0.0410 0.4540 0.0440 0.053 Uiso 1 1 calc R . .
C129 C 0.1423(6) 0.1734(2) 0.76788(15) 0.0365(11) Uani 1 1 d . . .
H127 H 0.1436 0.2064 0.7851 0.055 Uiso 1 1 calc R . .
H128 H 0.1404 0.1350 0.7861 0.055 Uiso 1 1 calc R . .
H129 H 0.0473 0.1831 0.7515 0.055 Uiso 1 1 calc R . .
C130 C 0.628(2) 0.1845(8) 0.0186(12) 0.080(8) Uani 0.45(2) 1 d P A 1
H134 H 0.5793 0.2264 0.0149 0.096 Uiso 0.45(2) 1 calc PR A 1
C131 C 0.795(3) 0.1711(10) 0.0274(14) 0.104(13) Uani 0.45(2) 1 d P A 1
H135 H 0.8572 0.2025 0.0241 0.125 Uiso 0.45(2) 1 calc PR A 1
C132 C 0.857(3) 0.1146(10) 0.0402(11) 0.072(8) Uani 0.45(2) 1 d P A 1
H136 H 0.9640 0.1064 0.0480 0.086 Uiso 0.45(2) 1 calc PR A 1
C133 C 0.779(2) 0.0682(10) 0.0428(6) 0.040(4) Uani 0.45(2) 1 d P A 1
H137 H 0.8229 0.0264 0.0503 0.048 Uiso 0.45(2) 1 calc PR A 1

loop_
_atom_site_aniso_label
_atom_site_aniso_U_11
_atom_site_aniso_U_22
_atom_site_aniso_U_33
_atom_site_aniso_U_23
_atom_site_aniso_U_13
_atom_site_aniso_U_12
Pd1 0.02169(16) 0.01866(14) 0.01782(15) -0.00201(11) -0.00234(11) -0.00309(11)
B1 0.023(2) 0.021(2) 0.026(2) -0.0048(17) -0.0004(18) -0.0036(17)
O1 0.0347(18) 0.0306(17) 0.048(2) -0.0191(15) 0.0106(16) -0.0128(14)
O2 0.0343(18) 0.0268(16) 0.0394(18) -0.0154(14) 0.0045(14) -0.0086(13)
C1 0.037(3) 0.029(2) 0.038(3) -0.0144(19) 0.010(2) -0.010(2)
C2 0.042(3) 0.025(2) 0.042(3) -0.0131(19) 0.005(2) -0.009(2)
C3 0.083(5) 0.046(3) 0.034(3) -0.011(2) 0.007(3) -0.022(3)
C4 0.050(4) 0.038(3) 0.076(4) -0.013(3) 0.015(3) -0.004(3)
C5 0.059(4) 0.061(4) 0.072(4) -0.040(4) 0.005(3) -0.022(3)
C6 0.061(4) 0.039(3) 0.065(4) 0.001(3) 0.009(3) -0.015(3)
P1 0.0212(5) 0.0204(5) 0.0184(5) -0.0014(4) -0.0021(4) -0.0035(4)
P2 0.0229(5) 0.0215(5) 0.0196(5) -0.0008(4) -0.0027(4) -0.0040(4)
Si1 0.0253(6) 0.0210(5) 0.0181(5) -0.0027(4) -0.0013(4) -0.0044(4)
C7 0.0213(19) 0.0235(19) 0.0212(19) -0.0034(15) 0.0004(15) -0.0048(15)
C8 0.033(2) 0.023(2) 0.024(2) 0.0012(16) -0.0012(18) -0.0042(17)
C9 0.039(3) 0.023(2) 0.031(2) -0.0004(17) -0.001(2) -0.0057(19)
C10 0.042(3) 0.020(2) 0.038(3) -0.0034(18) 0.000(2) -0.0076(19)
C11 0.034(2) 0.025(2) 0.026(2) -0.0063(17) -0.0058(18) -0.0024(18)
C12 0.021(2) 0.025(2) 0.025(2) -0.0037(16) -0.0004(16) -0.0019(16)
C13 0.027(2) 0.024(2) 0.0188(19) 0.0017(15) 0.0003(16) -0.0070(16)
C14 0.029(2) 0.032(2) 0.026(2) 0.0009(17) -0.0072(18) -0.0045(18)
C15 0.037(3) 0.040(3) 0.036(3) 0.002(2) -0.018(2) -0.014(2)
C16 0.056(3) 0.032(2) 0.035(3) -0.005(2) -0.017(2) -0.014(2)
C17 0.047(3) 0.025(2) 0.034(2) -0.0050(18) -0.011(2) -0.005(2)
C18 0.031(2) 0.027(2) 0.0179(19) -0.0009(15) -0.0020(16) -0.0084(17)
C19 0.026(2) 0.0218(19) 0.0204(19) -0.0018(15) 0.0024(16) -0.0065(16)
C20 0.032(2) 0.034(2) 0.026(2) -0.0014(18) -0.0022(19) -0.0028(19)
C21 0.053(3) 0.036(3) 0.021(2) 0.0000(18) -0.009(2) -0.002(2)
C22 0.065(4) 0.030(2) 0.023(2) -0.0019(18) 0.009(2) -0.005(2)
C23 0.051(3) 0.038(3) 0.030(3) -0.002(2) 0.013(2) -0.002(2)
C24 0.034(2) 0.033(2) 0.024(2) -0.0015(17) 0.0013(18) -0.0029(19)
C25 0.0206(19) 0.028(2) 0.0188(19) 0.0004(15) -0.0027(15) -0.0056(16)
C26 0.027(2) 0.027(2) 0.030(2) -0.0069(17) -0.0016(18) -0.0047(17)
C27 0.026(2) 0.036(2) 0.034(2) -0.0043(19) 0.0033(19) -0.0039(19)
C28 0.024(2) 0.040(3) 0.031(2) -0.0006(19) -0.0003(18) -0.0100(19)
C29 0.029(2) 0.033(2) 0.041(3) -0.008(2) -0.001(2) -0.0117(19)
C30 0.028(2) 0.0208(19) 0.032(2) -0.0057(16) -0.0024(18) -0.0056(16)
C31 0.026(2) 0.026(2) 0.022(2) -0.0023(16) -0.0044(17) -0.0014(17)
C32 0.026(2) 0.034(2) 0.031(2) -0.0007(18) -0.0002(18) -0.0045(19)
C33 0.025(2) 0.050(3) 0.032(2) -0.003(2) -0.0017(19) -0.003(2)
C34 0.034(3) 0.045(3) 0.047(3) -0.013(2) 0.000(2) 0.010(2)
C35 0.046(3) 0.030(3) 0.057(4) -0.001(2) 0.006(3) 0.001(2)
C36 0.032(2) 0.028(2) 0.042(3) -0.002(2) 0.001(2) -0.0028(19)
C37 0.030(2) 0.0216(19) 0.026(2) -0.0020(16) 0.0010(17) -0.0029(17)
C38 0.029(2) 0.033(2) 0.026(2) 0.0000(17) -0.0042(18) -0.0080(18)
C39 0.043(3) 0.033(2) 0.025(2) 0.0005(18) 0.000(2) -0.007(2)
C40 0.042(3) 0.039(3) 0.032(2) 0.005(2) 0.003(2) -0.017(2)
C41 0.041(3) 0.057(3) 0.040(3) 0.011(2) -0.006(2) -0.027(3)
C42 0.033(3) 0.049(3) 0.031(2) 0.011(2) -0.009(2) -0.018(2)
Pd2 0.02196(16) 0.01851(14) 0.01529(14) -0.00129(10) 0.00122(11) -0.00391(11)
B2 0.028(2) 0.021(2) 0.0118(18) -0.0023(15) 0.0024(17) -0.0014(18)
O3 0.0297(16) 0.0215(14) 0.0221(14) 0.0020(11) -0.0013(12) -0.0054(12)
O4 0.0290(16) 0.0290(16) 0.0250(15) 0.0062(12) -0.0033(13) -0.0081(13)
C43 0.036(2) 0.023(2) 0.0195(19) 0.0015(15) 0.0000(17) -0.0082(18)
C44 0.035(2) 0.024(2) 0.0194(19) 0.0020(16) -0.0017(17) -0.0016(18)
C45 0.046(3) 0.026(2) 0.030(2) -0.0066(18) -0.002(2) -0.005(2)
C46 0.050(3) 0.034(2) 0.027(2) -0.0008(19) 0.008(2) -0.014(2)
C47 0.036(3) 0.037(3) 0.036(3) 0.005(2) -0.005(2) 0.004(2)
C48 0.050(3) 0.037(3) 0.028(2) -0.007(2) -0.006(2) -0.009(2)
P3 0.0254(5) 0.0209(5) 0.0210(5) -0.0053(4) 0.0033(4) -0.0045(4)
P4 0.0202(5) 0.0206(5) 0.0154(4) -0.0014(4) 0.0015(4) -0.0039(4)
Si2 0.0256(6) 0.0189(5) 0.0194(5) -0.0001(4) -0.0025(4) -0.0054(4)
C49 0.022(2) 0.026(2) 0.0196(19) 0.0021(15) 0.0023(15) -0.0083(16)
C50 0.026(2) 0.029(2) 0.026(2) 0.0051(17) -0.0042(17) -0.0074(17)
C51 0.039(3) 0.041(3) 0.020(2) 0.0053(18) -0.0077(19) -0.009(2)
C52 0.036(2) 0.044(3) 0.019(2) -0.0028(18) -0.0012(18) -0.012(2)
C53 0.029(2) 0.033(2) 0.0180(19) -0.0064(16) 0.0000(16) -0.0041(18)
C54 0.025(2) 0.025(2) 0.0173(18) -0.0014(15) -0.0003(15) -0.0075(16)
C55 0.035(2) 0.028(2) 0.034(2) 0.0007(18) -0.005(2) -0.0136(19)
C56 0.029(2) 0.0208(19) 0.029(2) -0.0047(16) -0.0031(18) -0.0057(17)
C57 0.038(3) 0.027(2) 0.039(3) 0.0009(19) -0.005(2) -0.004(2)
C58 0.036(3) 0.030(2) 0.061(4) -0.001(2) -0.012(3) 0.000(2)
C59 0.025(2) 0.032(3) 0.064(4) -0.012(2) 0.001(2) -0.0030(19)
C60 0.031(2) 0.025(2) 0.045(3) -0.0084(19) 0.008(2) -0.0038(18)
C61 0.023(2) 0.023(2) 0.033(2) -0.0063(17) 0.0003(17) -0.0048(16)
C62 0.0217(19) 0.0230(19) 0.0205(19) -0.0061(15) 0.0006(15) -0.0043(15)
C63 0.026(2) 0.026(2) 0.027(2) -0.0026(16) 0.0012(17) -0.0036(17)
C64 0.020(2) 0.034(2) 0.036(2) -0.0074(19) -0.0030(18) -0.0016(17)
C65 0.020(2) 0.038(3) 0.041(3) -0.011(2) 0.0043(19) -0.0123(18)
C66 0.033(3) 0.041(3) 0.038(3) -0.003(2) 0.009(2) -0.018(2)
C67 0.027(2) 0.034(2) 0.028(2) 0.0007(18) 0.0029(18) -0.0089(18)
C68 0.024(2) 0.026(2) 0.0175(18) -0.0024(15) -0.0032(16) -0.0029(16)
C69 0.024(2) 0.025(2) 0.023(2) -0.0027(16) -0.0011(16) -0.0049(16)
C70 0.033(2) 0.028(2) 0.031(2) -0.0036(18) -0.0047(19) -0.0094(18)
C71 0.038(3) 0.023(2) 0.030(2) -0.0058(17) -0.0060(19) -0.0023(18)
C72 0.029(2) 0.028(2) 0.031(2) -0.0090(18) -0.0035(18) 0.0021(18)
C73 0.028(2) 0.029(2) 0.023(2) -0.0041(16) -0.0008(17) -0.0037(17)
C74 0.030(2) 0.027(2) 0.023(2) -0.0037(16) 0.0064(17) -0.0108(18)
C75 0.037(3) 0.033(2) 0.035(3) -0.0109(19) 0.001(2) -0.007(2)
C76 0.034(3) 0.045(3) 0.039(3) -0.011(2) -0.001(2) -0.013(2)
C77 0.051(3) 0.042(3) 0.030(2) -0.007(2) -0.003(2) -0.022(2)
C78 0.053(3) 0.031(2) 0.034(3) -0.011(2) -0.001(2) -0.010(2)
C79 0.037(3) 0.027(2) 0.029(2) -0.0079(17) 0.0000(19) -0.0059(19)
C80 0.030(2) 0.0212(19) 0.026(2) -0.0066(16) 0.0052(17) -0.0045(17)
C81 0.032(2) 0.041(3) 0.024(2) -0.0114(18) 0.0081(18) -0.013(2)
C82 0.027(2) 0.040(3) 0.038(3) -0.004(2) 0.005(2) -0.015(2)
C83 0.030(2) 0.037(3) 0.036(3) -0.002(2) 0.007(2) -0.010(2)
C84 0.040(3) 0.039(3) 0.025(2) 0.0015(19) 0.003(2) -0.006(2)
C85 0.033(2) 0.032(2) 0.029(2) -0.0055(18) 0.0048(19) -0.0056(19)
Pd3 0.02928(18) 0.02406(16) 0.01695(15) -0.00109(11) 0.00165(12) 0.00194(13)
B3 0.048(3) 0.030(3) 0.023(2) 0.000(2) 0.003(2) 0.006(2)
O5 0.077(3) 0.059(3) 0.031(2) 0.0085(18) -0.016(2) -0.006(2)
O6 0.067(3) 0.049(2) 0.0246(18) 0.0085(16) 0.0086(18) -0.006(2)
C86 0.096(6) 0.055(4) 0.027(3) 0.010(3) 0.009(3) -0.008(4)
C87 0.092(6) 0.087(5) 0.026(3) 0.021(3) -0.008(3) 0.009(4)
C88 0.148(9) 0.070(5) 0.050(4) 0.004(4) 0.049(5) 0.005(5)
C89 0.132(8) 0.074(5) 0.051(4) 0.027(4) 0.018(5) -0.028(5)
C90 0.226(15) 0.202(14) 0.039(5) 0.025(6) -0.054(7) -0.103(12)
C91 0.125(8) 0.102(7) 0.078(6) 0.054(5) 0.023(6) 0.046(6)
P5 0.0304(6) 0.0235(5) 0.0217(5) -0.0025(4) 0.0025(4) 0.0033(4)
P6 0.0250(5) 0.0266(5) 0.0219(5) -0.0056(4) 0.0000(4) 0.0004(4)
Si3 0.0295(6) 0.0242(6) 0.0182(5) 0.0001(4) -0.0018(5) -0.0017(5)
C92 0.031(2) 0.027(2) 0.025(2) 0.0008(17) -0.0052(18) -0.0001(18)
C93 0.044(3) 0.030(2) 0.030(2) 0.0067(19) -0.005(2) -0.002(2)
C94 0.061(4) 0.031(3) 0.037(3) 0.006(2) -0.003(3) -0.009(2)
C95 0.067(4) 0.027(2) 0.046(3) -0.008(2) -0.001(3) -0.005(2)
C96 0.058(3) 0.029(2) 0.033(3) -0.0084(19) 0.001(2) -0.002(2)
C97 0.028(2) 0.027(2) 0.029(2) -0.0037(17) -0.0015(18) 0.0011(18)
C98 0.040(3) 0.040(3) 0.035(3) -0.005(2) -0.012(2) -0.006(2)
C99 0.032(2) 0.029(2) 0.023(2) -0.0047(17) 0.0012(18) -0.0086(18)
C100 0.046(3) 0.035(3) 0.030(2) -0.0040(19) 0.007(2) -0.013(2)
C101 0.051(3) 0.043(3) 0.040(3) -0.008(2) 0.024(3) -0.015(2)
C102 0.044(3) 0.042(3) 0.049(3) -0.017(2) 0.021(3) -0.006(2)
C103 0.041(3) 0.037(3) 0.042(3) -0.010(2) 0.015(2) -0.005(2)
C104 0.033(2) 0.030(2) 0.023(2) -0.0088(17) 0.0055(18) -0.0043(18)
C105 0.027(2) 0.053(3) 0.063(4) -0.034(3) -0.001(2) -0.003(2)
C106 0.022(5) 0.031(6) 0.077(10) -0.020(6) 0.000(5) 0.002(4)
C107 0.032(6) 0.066(10) 0.098(13) -0.039(9) 0.004(7) -0.020(6)
C108 0.024(7) 0.103(16) 0.109(15) -0.028(13) -0.014(8) -0.003(8)
C109 0.034(9) 0.074(15) 0.056(9) 0.010(10) -0.009(7) 0.020(10)
C110 0.036(3) 0.109(6) 0.033(3) -0.016(3) -0.009(2) 0.018(3)
C111 0.046(3) 0.032(2) 0.026(2) -0.0072(18) -0.001(2) -0.007(2)
C112 0.087(6) 0.087(6) 0.069(5) -0.043(4) -0.045(4) 0.036(4)
C113 0.133(8) 0.103(7) 0.098(7) -0.057(6) -0.084(7) 0.051(6)
C114 0.146(8) 0.053(4) 0.035(3) -0.018(3) -0.026(4) 0.006(5)
C115 0.084(5) 0.091(6) 0.041(4) -0.037(4) 0.007(4) -0.010(4)
C116 0.060(4) 0.085(5) 0.044(3) -0.036(3) 0.008(3) -0.008(4)
C117 0.039(3) 0.025(2) 0.026(2) -0.0008(17) -0.0002(19) -0.0028(19)
C118 0.040(3) 0.042(3) 0.028(2) -0.002(2) 0.007(2) -0.004(2)
C119 0.038(3) 0.042(3) 0.043(3) 0.000(2) -0.005(2) -0.009(2)
C120 0.048(3) 0.038(3) 0.042(3) -0.003(2) -0.007(2) -0.013(2)
C121 0.065(4) 0.059(4) 0.045(3) -0.020(3) 0.009(3) -0.024(3)
C122 0.044(3) 0.050(3) 0.040(3) -0.016(2) 0.011(2) -0.012(2)
C123 0.036(3) 0.033(2) 0.028(2) -0.0009(19) 0.006(2) 0.005(2)
C124 0.055(3) 0.037(3) 0.043(3) -0.010(2) -0.010(3) 0.000(2)
C125 0.044(3) 0.054(4) 0.048(3) -0.007(3) -0.009(3) 0.005(3)
C126 0.046(3) 0.052(4) 0.048(3) 0.011(3) -0.002(3) 0.011(3)
C127 0.047(3) 0.043(3) 0.067(4) 0.016(3) -0.004(3) 0.003(3)
C128 0.040(3) 0.034(3) 0.056(3) 0.005(2) -0.005(3) -0.002(2)
C129 0.037(3) 0.046(3) 0.025(2) -0.006(2) 0.004(2) -0.006(2)
C130 0.051(10) 0.037(9) 0.15(3) 0.008(12) -0.013(14) -0.005(7)
C131 0.051(12) 0.050(11) 0.22(4) 0.006(16) -0.008(17) -0.035(10)
C132 0.052(12) 0.055(12) 0.12(2) -0.038(12) 0.021(13) -0.033(10)
C133 0.034(7) 0.047(10) 0.038(9) -0.004(7) -0.011(6) 0.002(8)

loop_
_atom_type_symbol
_atom_type_description
_atom_type_scat_dispersion_real
_atom_type_scat_dispersion_imag
_atom_type_scat_source
C C 0.0033 0.0016 'International Tables Vol C Tables 4.2.6.8 and 6.1.1.4'
H H 0.0000 0.0000 'International Tables Vol C Tables 4.2.6.8 and 6.1.1.4'
B B 0.0013 0.0007 'International Tables Vol C Tables 4.2.6.8 and 6.1.1.4'
O O 0.0106 0.0060 'International Tables Vol C Tables 4.2.6.8 and 6.1.1.4'
Si Si 0.0817 0.0704 'International Tables Vol C Tables 4.2.6.8 and 6.1.1.4'
P P 0.1023 0.0942 'International Tables Vol C Tables 4.2.6.8 and 6.1.1.4'
Pd Pd -0.9988 1.0072 'International Tables Vol C Tables 4.2.6.8 and 6.1.1.4'

loop_
_geom_angle_atom_site_label_1
_geom_angle_atom_site_label_2
_geom_angle_atom_site_label_3
_geom_angle
B1 Pd1 P2 95.09(14)
B1 Pd1 P1 100.49(14)
P2 Pd1 P1 162.36(4)
B1 Pd1 Si1 176.95(14)
P2 Pd1 Si1 81.95(4)
P1 Pd1 Si1 82.55(4)
O2 B1 O1 110.7(4)
O2 B1 Pd1 128.7(3)
O1 B1 Pd1 120.5(3)
B1 O1 C2 108.6(4)
B1 O2 C1 109.6(3)
O2 C1 C4 108.6(4)
O2 C1 C3 106.1(4)
C4 C1 C3 110.6(5)
O2 C1 C2 102.8(3)
C4 C1 C2 115.1(4)
C3 C1 C2 112.9(5)
O1 C2 C6 106.7(4)
O1 C2 C5 107.1(4)
C6 C2 C5 109.0(5)
O1 C2 C1 103.2(3)
C6 C2 C1 113.9(5)
C5 C2 C1 116.3(5)
C1 C3 H1 109.5
C1 C3 H2 109.5
H1 C3 H2 109.5
C1 C3 H3 109.5
H1 C3 H3 109.5
H2 C3 H3 109.5
C1 C4 H4 109.5
C1 C4 H5 109.5
H4 C4 H5 109.5
C1 C4 H6 109.5
H4 C4 H6 109.5
H5 C4 H6 109.5
C2 C5 H7 109.5
C2 C5 H8 109.5
H7 C5 H8 109.5
C2 C5 H9 109.5
H7 C5 H9 109.5
H8 C5 H9 109.5
C2 C6 H10 109.5
C2 C6 H11 109.5
H10 C6 H11 109.5
C2 C6 H12 109.5
H10 C6 H12 109.5
H11 C6 H12 109.5
C25 P1 C19 102.13(19)
C25 P1 C7 104.29(19)
C19 P1 C7 103.26(19)
C25 P1 Pd1 113.41(14)
C19 P1 Pd1 122.76(14)
C7 P1 Pd1 109.13(14)
C37 P2 C31 104.0(2)
C37 P2 C13 103.93(19)
C31 P2 C13 104.1(2)
C37 P2 Pd1 112.09(15)
C31 P2 Pd1 121.18(14)
C13 P2 Pd1 109.99(14)
C129 Si1 C12 105.6(2)
C129 Si1 C18 106.0(2)
C12 Si1 C18 112.03(19)
C129 Si1 Pd1 123.57(17)
C12 Si1 Pd1 104.64(14)
C18 Si1 Pd1 105.08(14)
C8 C7 C12 120.6(4)
C8 C7 P1 123.4(3)
C12 C7 P1 115.8(3)
C9 C8 C7 120.5(4)
C9 C8 H13 119.7
C7 C8 H13 119.7
C8 C9 C10 119.6(4)
C8 C9 H14 120.2
C10 C9 H14 120.2
C11 C10 C9 119.8(4)
C11 C10 H15 120.1
C9 C10 H15 120.1
C10 C11 C12 122.0(4)
C10 C11 H16 119.0
C12 C11 H16 119.0
C11 C12 C7 117.5(4)
C11 C12 Si1 125.7(3)
C7 C12 Si1 116.7(3)
C14 C13 C18 121.1(4)
C14 C13 P2 123.5(3)
C18 C13 P2 115.3(3)
C13 C14 C15 119.9(4)
C13 C14 H17 120.1
C15 C14 H17 120.1
C14 C15 C16 119.9(4)
C14 C15 H18 120.0
C16 C15 H18 120.0
C17 C16 C15 119.8(5)
C17 C16 H19 120.1
C15 C16 H19 120.1
C16 C17 C18 121.7(5)
C16 C17 H20 119.1
C18 C17 H20 119.1
C17 C18 C13 117.5(4)
C17 C18 Si1 126.1(4)
C13 C18 Si1 116.4(3)
C24 C19 C20 118.3(4)
C24 C19 P1 120.2(3)
C20 C19 P1 121.5(3)
C21 C20 C19 120.9(4)
C21 C20 H21 119.5
C19 C20 H21 119.5
C20 C21 C22 119.8(5)
C20 C21 H22 120.1
C22 C21 H22 120.1
C23 C22 C21 120.2(4)
C23 C22 H23 119.9
C21 C22 H23 119.9
C22 C23 C24 119.7(5)
C22 C23 H24 120.1
C24 C23 H24 120.1
C19 C24 C23 121.0(5)
C19 C24 H25 119.5
C23 C24 H25 119.5
C26 C25 C30 119.6(4)
C26 C25 P1 123.2(3)
C30 C25 P1 117.2(3)
C25 C26 C27 119.9(4)
C25 C26 H26 120.0
C27 C26 H26 120.0
C28 C27 C26 120.2(4)
C28 C27 H27 119.9
C26 C27 H27 119.9
C29 C28 C27 119.9(4)
C29 C28 H28 120.0
C27 C28 H28 120.0
C28 C29 C30 120.7(4)
C28 C29 H29 119.7
C30 C29 H29 119.7
C29 C30 C25 119.7(4)
C29 C30 H30 120.1
C25 C30 H30 120.1
C32 C31 C36 119.2(4)
C32 C31 P2 118.8(3)
C36 C31 P2 121.8(4)
C31 C32 C33 120.8(5)
C31 C32 H31 119.6
C33 C32 H31 119.6
C34 C33 C32 119.4(5)
C34 C33 H32 120.3
C32 C33 H32 120.3
C35 C34 C33 120.0(5)
C35 C34 H33 120.0
C33 C34 H33 120.0
C34 C35 C36 120.6(5)
C34 C35 H34 119.7
C36 C35 H34 119.7
C35 C36 C31 119.9(5)
C35 C36 H35 120.0
C31 C36 H35 120.0
C42 C37 C38 119.3(4)
C42 C37 P2 119.2(3)
C38 C37 P2 121.5(3)
C37 C38 C39 120.1(4)
C37 C38 H36 120.0
C39 C38 H36 120.0
C40 C39 C38 120.4(5)
C40 C39 H37 119.8
C38 C39 H37 119.8
C39 C40 C41 119.7(5)
C39 C40 H38 120.2
C41 C40 H38 120.2
C40 C41 C42 120.4(5)
C40 C41 H39 119.8
C42 C41 H39 119.8
C37 C42 C41 120.1(5)
C37 C42 H40 120.0
C41 C42 H40 120.0
B2 Pd2 P3 95.66(12)
B2 Pd2 P4 100.08(12)
P3 Pd2 P4 163.17(4)
B2 Pd2 Si2 177.41(12)
P3 Pd2 Si2 81.75(4)
P4 Pd2 Si2 82.49(4)
O3 B2 O4 110.6(3)
O3 B2 Pd2 127.5(3)
O4 B2 Pd2 121.8(3)
B2 O3 C43 109.3(3)
B2 O4 C44 108.6(3)
O3 C43 C46 107.7(4)
O3 C43 C45 106.7(3)
C46 C43 C45 110.7(4)
O3 C43 C44 102.6(3)
C46 C43 C44 114.8(4)
C45 C43 C44 113.5(4)
O4 C44 C47 108.7(4)
O4 C44 C48 106.6(4)
C47 C44 C48 110.3(4)
O4 C44 C43 102.5(3)
C47 C44 C43 114.4(4)
C48 C44 C43 113.7(4)
C43 C45 H41 109.5
C43 C45 H42 109.5
H41 C45 H42 109.5
C43 C45 H43 109.5
H41 C45 H43 109.5
H42 C45 H43 109.5
C43 C46 H44 109.5
C43 C46 H45 109.5
H44 C46 H45 109.5
C43 C46 H46 109.5
H44 C46 H46 109.5
H45 C46 H46 109.5
C44 C47 H47 109.5
C44 C47 H48 109.5
H47 C47 H48 109.5
C44 C47 H49 109.5
H47 C47 H49 109.5
H48 C47 H49 109.5
C44 C48 H50 109.5
C44 C48 H51 109.5
H50 C48 H51 109.5
C44 C48 H52 109.5
H50 C48 H52 109.5
H51 C48 H52 109.5
C74 P3 C80 104.6(2)
C74 P3 C61 106.8(2)
C80 P3 C61 102.4(2)
C74 P3 Pd2 112.93(15)
C80 P3 Pd2 119.42(14)
C61 P3 Pd2 109.53(15)
C62 P4 C68 103.11(19)
C62 P4 C54 105.38(19)
C68 P4 C54 104.12(18)
C62 P4 Pd2 109.42(13)
C68 P4 Pd2 123.10(14)
C54 P4 Pd2 110.23(14)
C55 Si2 C49 107.3(2)
C55 Si2 C56 106.2(2)
C49 Si2 C56 112.33(19)
C55 Si2 Pd2 121.60(15)
C49 Si2 Pd2 105.58(13)
C56 Si2 Pd2 103.89(14)
C50 C49 C54 117.4(4)
C50 C49 Si2 126.8(3)
C54 C49 Si2 115.7(3)
C51 C50 C49 121.4(4)
C51 C50 H53 119.3
C49 C50 H53 119.3
C50 C51 C52 120.8(4)
C50 C51 H54 119.6
C52 C51 H54 119.6
C51 C52 C53 120.2(4)
C51 C52 H55 119.9
C53 C52 H55 119.9
C52 C53 C54 119.4(4)
C52 C53 H56 120.3
C54 C53 H56 120.3
C53 C54 C49 120.7(4)
C53 C54 P4 123.3(3)
C49 C54 P4 116.0(3)
Si2 C55 H57 109.5
Si2 C55 H58 109.5
H57 C55 H58 109.5
Si2 C55 H59 109.5
H57 C55 H59 109.5
H58 C55 H59 109.5
C57 C56 C61 117.6(4)
C57 C56 Si2 127.4(4)
C61 C56 Si2 115.0(3)
C56 C57 C58 121.4(5)
C56 C57 H60 119.3
C58 C57 H60 119.3
C59 C58 C57 120.1(5)
C59 C58 H61 119.9
C57 C58 H61 119.9
C60 C59 C58 119.9(5)
C60 C59 H62 120.0
C58 C59 H62 120.0
C59 C60 C61 119.6(5)
C59 C60 H63 120.2
C61 C60 H63 120.2
C60 C61 C56 121.3(4)
C60 C61 P3 122.4(4)
C56 C61 P3 116.3(3)
C63 C62 C67 120.0(4)
C63 C62 P4 117.1(3)
C67 C62 P4 122.8(3)
C62 C63 C64 120.2(4)
C62 C63 H64 119.9
C64 C63 H64 119.9
C65 C64 C63 119.6(4)
C65 C64 H65 120.2
C63 C64 H65 120.2
C66 C65 C64 120.2(4)
C66 C65 H66 119.9
C64 C65 H66 119.9
C65 C66 C67 120.6(4)
C65 C66 H67 119.7
C67 C66 H67 119.7
C66 C67 C62 119.5(4)
C66 C67 H68 120.3
C62 C67 H68 120.3
C73 C68 C69 119.4(4)
C73 C68 P4 121.4(3)
C69 C68 P4 119.2(3)
C70 C69 C68 120.0(4)
C70 C69 H69 120.0
C68 C69 H69 120.0
C71 C70 C69 120.6(4)
C71 C70 H70 119.7
C69 C70 H70 119.7
C70 C71 C72 119.9(4)
C70 C71 H71 120.0
C72 C71 H71 120.0
C71 C72 C73 120.0(4)
C71 C72 H72 120.0
C73 C72 H72 120.0
C68 C73 C72 120.0(4)
C68 C73 H73 120.0
C72 C73 H73 120.0
C79 C74 C75 119.2(4)
C79 C74 P3 122.4(4)
C75 C74 P3 118.4(3)
C76 C75 C74 120.3(5)
C76 C75 H74 119.8
C74 C75 H74 119.8
C77 C76 C75 120.2(5)
C77 C76 H75 119.9
C75 C76 H75 119.9
C78 C77 C76 120.1(5)
C78 C77 H76 120.0
C76 C77 H76 120.0
C77 C78 C79 120.5(5)
C77 C78 H77 119.7
C79 C78 H77 119.7
C74 C79 C78 119.7(5)
C74 C79 H78 120.2
C78 C79 H78 120.2
C85 C80 C81 119.0(4)
C85 C80 P3 123.1(4)
C81 C80 P3 117.6(3)
C82 C81 C80 120.7(4)
C82 C81 H79 119.6
C80 C81 H79 119.6
C83 C82 C81 120.0(5)
C83 C82 H80 120.0
C81 C82 H80 120.0
C84 C83 C82 120.3(4)
C84 C83 H81 119.9
C82 C83 H81 119.9
C83 C84 C85 120.0(5)
C83 C84 H82 120.0
C85 C84 H82 120.0
C80 C85 C84 119.9(5)
C80 C85 H83 120.0
C84 C85 H83 120.0
B3 Pd3 P5 97.64(15)
B3 Pd3 P6 97.94(15)
P5 Pd3 P6 161.95(4)
B3 Pd3 Si3 178.47(19)
P5 Pd3 Si3 82.13(4)
P6 Pd3 Si3 82.54(4)
O5 B3 O6 110.2(4)
O5 B3 Pd3 128.8(4)
O6 B3 Pd3 121.1(4)
B3 O5 C87 109.1(5)
B3 O6 C86 108.6(5)
O6 C86 C89 110.0(6)
O6 C86 C87 102.0(5)
C89 C86 C87 118.4(7)
O6 C86 C88 105.2(5)
C89 C86 C88 108.3(7)
C87 C86 C88 112.0(7)
O5 C87 C90 110.0(8)
O5 C87 C86 102.8(5)
C90 C87 C86 114.0(8)
O5 C87 C91 105.6(6)
C90 C87 C91 113.3(9)
C86 C87 C91 110.3(8)
C86 C88 H84 109.5
C86 C88 H85 109.5
H84 C88 H85 109.5
C86 C88 H86 109.5
H84 C88 H86 109.5
H85 C88 H86 109.5
C86 C89 H87 109.5
C86 C89 H88 109.5
H87 C89 H88 109.5
C86 C89 H89 109.5
H87 C89 H89 109.5
H88 C89 H89 109.5
C87 C90 H90 109.5
C87 C90 H91 109.5
H90 C90 H91 109.5
C87 C90 H92 109.5
H90 C90 H92 109.5
H91 C90 H92 109.5
C87 C91 H93 109.5
C87 C91 H94 109.5
H93 C91 H94 109.5
C87 C91 H95 109.5
H93 C91 H95 109.5
H94 C91 H95 109.5
C117 P5 C123 106.2(2)
C117 P5 C104 105.3(2)
C123 P5 C104 103.2(2)
C117 P5 Pd3 112.53(16)
C123 P5 Pd3 118.59(16)
C104 P5 Pd3 109.94(15)
C105 P6 C111 103.6(3)
C105 P6 C97 103.5(3)
C111 P6 C97 104.2(2)
C105 P6 Pd3 111.97(18)
C111 P6 Pd3 122.24(17)
C97 P6 Pd3 109.51(15)
C98 Si3 C92 109.5(2)
C98 Si3 C99 106.2(2)
C92 Si3 C99 110.5(2)
C98 Si3 Pd3 120.86(18)
C92 Si3 Pd3 104.66(14)
C99 Si3 Pd3 104.93(14)
C93 C92 C97 117.7(4)
C93 C92 Si3 126.3(4)
C97 C92 Si3 115.9(3)
C94 C93 C92 121.0(5)
C94 C93 H96 119.5
C92 C93 H96 119.5
C95 C94 C93 121.0(5)
C95 C94 H97 119.5
C93 C94 H97 119.5
C94 C95 C96 119.4(5)
C94 C95 H98 120.3
C96 C95 H98 120.3
C97 C96 C95 120.1(5)
C97 C96 H99 119.9
C95 C96 H99 119.9
C96 C97 C92 120.7(4)
C96 C97 P6 123.4(4)
C92 C97 P6 115.9(3)
Si3 C98 H100 109.5
Si3 C98 H101 109.5
H100 C98 H101 109.5
Si3 C98 H102 109.5
H100 C98 H102 109.5
H101 C98 H102 109.5
C100 C99 C104 117.3(4)
C100 C99 Si3 127.0(4)
C104 C99 Si3 115.7(3)
C101 C100 C99 121.6(5)
C101 C100 H103 119.2
C99 C100 H103 119.2
C100 C101 C102 120.1(5)
C100 C101 H104 119.9
C102 C101 H104 119.9
C103 C102 C101 119.6(5)
C103 C102 H105 120.2
C101 C102 H105 120.2
C104 C103 C102 120.1(5)
C104 C103 H106 119.9
C102 C103 H106 119.9
C103 C104 C99 121.2(4)
C103 C104 P5 123.2(4)
C99 C104 P5 115.5(3)
C130 C105 C110 104.3(12)
C130 C105 C106 35.2(14)
C110 C105 C106 124.7(7)
C130 C105 P6 128.2(10)
C110 C105 P6 123.3(5)
C106 C105 P6 111.4(6)
C107 C106 C105 117.6(12)
C107 C106 H130 121.2
C105 C106 H130 121.2
C106 C107 C108 120.8(15)
C106 C107 H131 119.6
C108 C107 H131 119.6
C109 C108 C107 118.0(13)
C109 C108 H132 121.0
C107 C108 H132 121.0
C108 C109 C110 128.2(14)
C108 C109 H133 115.9
C110 C109 H133 115.9
C105 C110 C133 137.3(12)
C105 C110 C109 109.8(11)
C133 C110 C109 27.6(7)
C105 C110 H111 111.4
C133 C110 H111 111.4
C109 C110 H111 138.8
C116 C111 C112 117.9(5)
C116 C111 P6 122.7(5)
C112 C111 P6 119.4(4)
C111 C112 C113 119.9(7)
C111 C112 H112 120.0
C113 C112 H112 120.0
C114 C113 C112 120.4(7)
C114 C113 H113 119.8
C112 C113 H113 119.8
C115 C114 C113 120.0(6)
C115 C114 H114 120.0
C113 C114 H114 120.0
C114 C115 C116 120.6(7)
C114 C115 H115 119.7
C116 C115 H115 119.7
C111 C116 C115 121.2(7)
C111 C116 H116 119.4
C115 C116 H116 119.4
C118 C117 C122 118.7(5)
C118 C117 P5 119.0(4)
C122 C117 P5 122.3(4)
C117 C118 C119 120.4(5)
C117 C118 H117 119.8
C119 C118 H117 119.8
C120 C119 C118 120.1(5)
C120 C119 H118 119.9
C118 C119 H118 119.9
C121 C120 C119 119.7(5)
C121 C120 H119 120.1
C119 C120 H119 120.1
C120 C121 C122 121.0(5)
C120 C121 H120 119.5
C122 C121 H120 119.5
C121 C122 C117 120.1(5)
C121 C122 H121 119.9
C117 C122 H121 119.9
C124 C123 C128 119.3(5)
C124 C123 P5 117.0(4)
C128 C123 P5 123.4(4)
C125 C124 C123 120.7(5)
C125 C124 H122 119.6
C123 C124 H122 119.6
C126 C125 C124 119.7(6)
C126 C125 H123 120.1
C124 C125 H123 120.1
C127 C126 C125 120.2(6)
C127 C126 H124 119.9
C125 C126 H124 119.9
C126 C127 C128 120.8(6)
C126 C127 H125 119.6
C128 C127 H125 119.6
C123 C128 C127 119.2(6)
C123 C128 H126 120.4
C127 C128 H126 120.4
Si1 C129 H127 109.5
Si1 C129 H128 109.5
H127 C129 H128 109.5
Si1 C129 H129 109.5
H127 C129 H129 109.5
H128 C129 H129 109.5
C105 C130 C131 126.0(16)
C105 C130 H134 117.0
C131 C130 H134 117.0
C132 C131 C130 118.1(16)
C132 C131 H135 120.9
C130 C131 H135 120.9
C133 C132 C131 124(2)
C133 C132 H136 118.0
C131 C132 H136 118.0
C132 C133 C110 107.9(18)
C132 C133 H137 126.0
C110 C133 H137 126.0

loop_
_geom_bond_atom_site_label_1
_geom_bond_atom_site_label_2
_geom_bond_distance
Pd1 B1 2.117(5)
Pd1 P2 2.2566(11)
Pd1 P1 2.2615(11)
Pd1 Si1 2.3803(11)
B1 O2 1.367(6)
B1 O1 1.386(6)
O1 C2 1.450(5)
O2 C1 1.452(5)
C1 C4 1.511(8)
C1 C3 1.527(8)
C1 C2 1.548(7)
C2 C6 1.512(8)
C2 C5 1.523(8)
C3 H1 0.9800
C3 H2 0.9800
C3 H3 0.9800
C4 H4 0.9800
C4 H5 0.9800
C4 H6 0.9800
C5 H7 0.9800
C5 H8 0.9800
C5 H9 0.9800
C6 H10 0.9800
C6 H11 0.9800
C6 H12 0.9800
P1 C25 1.817(4)
P1 C19 1.827(4)
P1 C7 1.844(4)
P2 C37 1.823(4)
P2 C31 1.837(4)
P2 C13 1.844(4)
Si1 C129 1.885(5)
Si1 C12 1.895(4)
Si1 C18 1.909(4)
C7 C8 1.398(6)
C7 C12 1.406(6)
C8 C9 1.384(6)
C8 H13 0.9500
C9 C10 1.393(7)
C9 H14 0.9500
C10 C11 1.385(6)
C10 H15 0.9500
C11 C12 1.399(6)
C11 H16 0.9500
C13 C14 1.384(6)
C13 C18 1.403(6)
C14 C15 1.387(7)
C14 H17 0.9500
C15 C16 1.387(8)
C15 H18 0.9500
C16 C17 1.376(7)
C16 H19 0.9500
C17 C18 1.397(6)
C17 H20 0.9500
C19 C24 1.383(6)
C19 C20 1.404(6)
C20 C21 1.379(6)
C20 H21 0.9500
C21 C22 1.390(8)
C21 H22 0.9500
C22 C23 1.376(8)
C22 H23 0.9500
C23 C24 1.398(6)
C23 H24 0.9500
C24 H25 0.9500
C25 C26 1.382(6)
C25 C30 1.401(6)
C26 C27 1.400(6)
C26 H26 0.9500
C27 C28 1.381(7)
C27 H27 0.9500
C28 C29 1.376(7)
C28 H28 0.9500
C29 C30 1.388(6)
C29 H29 0.9500
C30 H30 0.9500
C31 C32 1.382(6)
C31 C36 1.392(6)
C32 C33 1.396(7)
C32 H31 0.9500
C33 C34 1.385(8)
C33 H32 0.9500
C34 C35 1.377(8)
C34 H33 0.9500
C35 C36 1.388(7)
C35 H34 0.9500
C36 H35 0.9500
C37 C42 1.382(6)
C37 C38 1.390(6)
C38 C39 1.393(6)
C38 H36 0.9500
C39 C40 1.365(7)
C39 H37 0.9500
C40 C41 1.385(7)
C40 H38 0.9500
C41 C42 1.386(7)
C41 H39 0.9500
C42 H40 0.9500
Pd2 B2 2.112(4)
Pd2 P3 2.2489(11)
Pd2 P4 2.2532(10)
Pd2 Si2 2.3795(11)
B2 O3 1.376(5)
B2 O4 1.390(6)
O3 C43 1.459(5)
O4 C44 1.460(5)
C43 C46 1.517(6)
C43 C45 1.525(6)
C43 C44 1.557(6)
C44 C47 1.510(6)
C44 C48 1.531(6)
C45 H41 0.9800
C45 H42 0.9800
C45 H43 0.9800
C46 H44 0.9800
C46 H45 0.9800
C46 H46 0.9800
C47 H47 0.9800
C47 H48 0.9800
C47 H49 0.9800
C48 H50 0.9800
C48 H51 0.9800
C48 H52 0.9800
P3 C74 1.821(5)
P3 C80 1.839(4)
P3 C61 1.839(5)
P4 C62 1.824(4)
P4 C68 1.828(4)
P4 C54 1.836(4)
Si2 C55 1.895(4)
Si2 C49 1.908(4)
Si2 C56 1.919(5)
C49 C50 1.399(6)
C49 C54 1.418(6)
C50 C51 1.376(7)
C50 H53 0.9500
C51 C52 1.378(7)
C51 H54 0.9500
C52 C53 1.388(6)
C52 H55 0.9500
C53 C54 1.405(6)
C53 H56 0.9500
C55 H57 0.9800
C55 H58 0.9800
C55 H59 0.9800
C56 C57 1.389(6)
C56 C61 1.403(6)
C57 C58 1.393(7)
C57 H60 0.9500
C58 C59 1.385(8)
C58 H61 0.9500
C59 C60 1.383(7)
C59 H62 0.9500
C60 C61 1.397(6)
C60 H63 0.9500
C62 C63 1.392(6)
C62 C67 1.396(6)
C63 C64 1.395(6)
C63 H64 0.9500
C64 C65 1.392(7)
C64 H65 0.9500
C65 C66 1.383(7)
C65 H66 0.9500
C66 C67 1.392(6)
C66 H67 0.9500
C67 H68 0.9500
C68 C73 1.395(6)
C68 C69 1.395(6)
C69 C70 1.388(6)
C69 H69 0.9500
C70 C71 1.380(7)
C70 H70 0.9500
C71 C72 1.385(7)
C71 H71 0.9500
C72 C73 1.397(6)
C72 H72 0.9500
C73 H73 0.9500
C74 C79 1.397(6)
C74 C75 1.403(7)
C75 C76 1.388(7)
C75 H74 0.9500
C76 C77 1.383(7)
C76 H75 0.9500
C77 C78 1.382(8)
C77 H76 0.9500
C78 C79 1.398(7)
C78 H77 0.9500
C79 H78 0.9500
C80 C85 1.390(6)
C80 C81 1.392(6)
C81 C82 1.380(6)
C81 H79 0.9500
C82 C83 1.378(7)
C82 H80 0.9500
C83 C84 1.376(7)
C83 H81 0.9500
C84 C85 1.399(6)
C84 H82 0.9500
C85 H83 0.9500
Pd3 B3 2.112(5)
Pd3 P5 2.2443(11)
Pd3 P6 2.2475(11)
Pd3 Si3 2.3764(12)
B3 O5 1.361(7)
B3 O6 1.400(8)
O5 C87 1.459(8)
O6 C86 1.446(7)
C86 C89 1.510(10)
C86 C87 1.546(12)
C86 C88 1.555(10)
C87 C90 1.483(12)
C87 C91 1.550(12)
C88 H84 0.9800
C88 H85 0.9800
C88 H86 0.9800
C89 H87 0.9800
C89 H88 0.9800
C89 H89 0.9800
C90 H90 0.9800
C90 H91 0.9800
C90 H92 0.9800
C91 H93 0.9800
C91 H94 0.9800
C91 H95 0.9800
P5 C117 1.825(5)
P5 C123 1.825(5)
P5 C104 1.843(5)
P6 C105 1.806(5)
P6 C111 1.821(5)
P6 C97 1.833(5)
Si3 C98 1.881(5)
Si3 C92 1.912(5)
Si3 C99 1.912(5)
C92 C93 1.403(6)
C92 C97 1.413(6)
C93 C94 1.384(7)
C93 H96 0.9500
C94 C95 1.380(8)
C94 H97 0.9500
C95 C96 1.396(8)
C95 H98 0.9500
C96 C97 1.396(7)
C96 H99 0.9500
C98 H100 0.9800
C98 H101 0.9800
C98 H102 0.9800
C99 C100 1.396(6)
C99 C104 1.411(6)
C100 C101 1.382(7)
C100 H103 0.9500
C101 C102 1.390(8)
C101 H104 0.9500
C102 C103 1.387(7)
C102 H105 0.9500
C103 C104 1.382(7)
C103 H106 0.9500
C105 C130 1.27(2)
C105 C110 1.377(9)
C105 C106 1.518(17)
C106 C107 1.367(16)
C106 H130 0.9500
C107 C108 1.42(3)
C107 H131 0.9500
C108 C109 1.35(3)
C108 H132 0.9500
C109 C110 1.48(2)
C109 H133 0.9500
C110 C133 1.374(19)
C110 H111 0.9500
C111 C116 1.371(8)
C111 C112 1.380(9)
C112 C113 1.393(10)
C112 H112 0.9500
C113 C114 1.370(12)
C113 H113 0.9500
C114 C115 1.324(11)
C114 H114 0.9500
C115 C116 1.392(8)
C115 H115 0.9500
C116 H116 0.9500
C117 C118 1.388(7)
C117 C122 1.392(7)
C118 C119 1.388(8)
C118 H117 0.9500
C119 C120 1.378(8)
C119 H118 0.9500
C120 C121 1.365(8)
C120 H119 0.9500
C121 C122 1.381(8)
C121 H120 0.9500
C122 H121 0.9500
C123 C124 1.396(8)
C123 C128 1.396(7)
C124 C125 1.388(8)
C124 H122 0.9500
C125 C126 1.383(9)
C125 H123 0.9500
C126 C127 1.374(10)
C126 H124 0.9500
C127 C128 1.401(8)
C127 H125 0.9500
C128 H126 0.9500
C129 H127 0.9800
C129 H128 0.9800
C129 H129 0.9800
C130 C131 1.45(3)
C130 H134 0.9500
C131 C132 1.31(3)
C131 H135 0.9500
C132 C133 1.32(2)
C132 H136 0.9500
C133 H137 0.9500

loop_
_geom_torsion_atom_site_label_1
_geom_torsion_atom_site_label_2
_geom_torsion_atom_site_label_3
_geom_torsion_atom_site_label_4
_geom_torsion
P2 Pd1 B1 O2 -73.5(4)
P1 Pd1 B1 O2 98.2(4)
Si1 Pd1 B1 O2 -88(3)
P2 Pd1 B1 O1 103.4(4)
P1 Pd1 B1 O1 -84.9(4)
Si1 Pd1 B1 O1 89(3)
O2 B1 O1 C2 9.3(5)
Pd1 B1 O1 C2 -168.1(3)
O1 B1 O2 C1 6.3(5)
Pd1 B1 O2 C1 -176.5(4)
B1 O2 C1 C4 -140.2(4)
B1 O2 C1 C3 100.8(5)
B1 O2 C1 C2 -17.9(5)
B1 O1 C2 C6 100.6(5)
B1 O1 C2 C5 -142.8(5)
B1 O1 C2 C1 -19.6(5)
O2 C1 C2 O1 22.2(5)
C4 C1 C2 O1 140.1(5)
C3 C1 C2 O1 -91.6(5)
O2 C1 C2 C6 -93.0(5)
C4 C1 C2 C6 24.9(7)
C3 C1 C2 C6 153.2(5)
O2 C1 C2 C5 139.1(5)
C4 C1 C2 C5 -103.1(6)
C3 C1 C2 C5 25.2(6)
B1 Pd1 P1 C25 93.1(2)
P2 Pd1 P1 C25 -115.27(19)
Si1 Pd1 P1 C25 -86.56(16)
B1 Pd1 P1 C19 -30.3(2)
P2 Pd1 P1 C19 121.3(2)
Si1 Pd1 P1 C19 150.01(17)
B1 Pd1 P1 C7 -151.10(19)
P2 Pd1 P1 C7 0.5(2)
Si1 Pd1 P1 C7 29.22(14)
B1 Pd1 P2 C37 -94.0(2)
P1 Pd1 P2 C37 114.01(19)
Si1 Pd1 P2 C37 85.25(15)
B1 Pd1 P2 C31 29.4(2)
P1 Pd1 P2 C31 -122.6(2)
Si1 Pd1 P2 C31 -151.33(17)
B1 Pd1 P2 C13 150.91(19)
P1 Pd1 P2 C13 -1.1(2)
Si1 Pd1 P2 C13 -29.84(15)
B1 Pd1 Si1 C129 -80(3)
P2 Pd1 Si1 C129 -94.8(2)
P1 Pd1 Si1 C129 93.6(2)
B1 Pd1 Si1 C12 159(3)
P2 Pd1 Si1 C12 144.72(14)
P1 Pd1 Si1 C12 -26.83(14)
B1 Pd1 Si1 C18 41(3)
P2 Pd1 Si1 C18 26.56(14)
P1 Pd1 Si1 C18 -144.99(14)
C25 P1 C7 C8 -80.3(4)
C19 P1 C7 C8 26.1(4)
Pd1 P1 C7 C8 158.2(3)
C25 P1 C7 C12 95.3(3)
C19 P1 C7 C12 -158.3(3)
Pd1 P1 C7 C12 -26.2(3)
C12 C7 C8 C9 0.0(7)
P1 C7 C8 C9 175.4(4)
C7 C8 C9 C10 -0.1(7)
C8 C9 C10 C11 -0.7(7)
C9 C10 C11 C12 1.6(7)
C10 C11 C12 C7 -1.7(7)
C10 C11 C12 Si1 -178.9(4)
C8 C7 C12 C11 0.9(6)
P1 C7 C12 C11 -174.8(3)
C8 C7 C12 Si1 178.4(3)
P1 C7 C12 Si1 2.6(4)
C129 Si1 C12 C11 65.7(4)
C18 Si1 C12 C11 -49.2(4)
Pd1 Si1 C12 C11 -162.5(4)
C129 Si1 C12 C7 -111.5(4)
C18 Si1 C12 C7 133.6(3)
Pd1 Si1 C12 C7 20.2(3)
C37 P2 C13 C14 83.5(4)
C31 P2 C13 C14 -25.1(4)
Pd1 P2 C13 C14 -156.4(3)
C37 P2 C13 C18 -92.6(3)
C31 P2 C13 C18 158.8(3)
Pd1 P2 C13 C18 27.6(3)
C18 C13 C14 C15 -0.2(7)
P2 C13 C14 C15 -176.0(4)
C13 C14 C15 C16 2.2(8)
C14 C15 C16 C17 -2.5(8)
C15 C16 C17 C18 0.8(8)
C16 C17 C18 C13 1.1(7)
C16 C17 C18 Si1 179.8(4)
C14 C13 C18 C17 -1.4(6)
P2 C13 C18 C17 174.7(3)
C14 C13 C18 Si1 179.8(3)
P2 C13 C18 Si1 -4.1(4)
C129 Si1 C18 C17 -65.6(5)
C12 Si1 C18 C17 49.1(5)
Pd1 Si1 C18 C17 162.1(4)
C129 Si1 C18 C13 113.1(4)
C12 Si1 C18 C13 -132.2(3)
Pd1 Si1 C18 C13 -19.2(3)
C25 P1 C19 C24 -148.6(4)
C7 P1 C19 C24 103.3(4)
Pd1 P1 C19 C24 -20.2(4)
C25 P1 C19 C20 32.8(4)
C7 P1 C19 C20 -75.2(4)
Pd1 P1 C19 C20 161.3(3)
C24 C19 C20 C21 -2.9(7)
P1 C19 C20 C21 175.7(4)
C19 C20 C21 C22 1.5(8)
C20 C21 C22 C23 0.6(8)
C21 C22 C23 C24 -1.3(8)
C20 C19 C24 C23 2.2(7)
P1 C19 C24 C23 -176.4(4)
C22 C23 C24 C19 -0.2(8)
C19 P1 C25 C26 -122.3(4)
C7 P1 C25 C26 -15.0(4)
Pd1 P1 C25 C26 103.6(4)
C19 P1 C25 C30 60.1(4)
C7 P1 C25 C30 167.3(3)
Pd1 P1 C25 C30 -74.1(3)
C30 C25 C26 C27 -0.6(7)
P1 C25 C26 C27 -178.3(3)
C25 C26 C27 C28 -0.2(7)
C26 C27 C28 C29 0.5(7)
C27 C28 C29 C30 0.0(8)
C28 C29 C30 C25 -0.8(7)
C26 C25 C30 C29 1.2(7)
P1 C25 C30 C29 178.9(4)
C37 P2 C31 C32 -163.0(4)
C13 P2 C31 C32 -54.5(4)
Pd1 P2 C31 C32 69.8(4)
C37 P2 C31 C36 22.1(4)
C13 P2 C31 C36 130.7(4)
Pd1 P2 C31 C36 -105.0(4)
C36 C31 C32 C33 2.1(7)
P2 C31 C32 C33 -172.9(4)
C31 C32 C33 C34 -1.5(7)
C32 C33 C34 C35 0.0(8)
C33 C34 C35 C36 0.8(9)
C34 C35 C36 C31 -0.2(9)
C32 C31 C36 C35 -1.2(7)
P2 C31 C36 C35 173.6(4)
C31 P2 C37 C42 -118.7(4)
C13 P2 C37 C42 132.6(4)
Pd1 P2 C37 C42 13.9(4)
C31 P2 C37 C38 62.2(4)
C13 P2 C37 C38 -46.5(4)
Pd1 P2 C37 C38 -165.2(3)
C42 C37 C38 C39 0.6(7)
P2 C37 C38 C39 179.7(4)
C37 C38 C39 C40 0.2(7)
C38 C39 C40 C41 -0.8(8)
C39 C40 C41 C42 0.7(9)
C38 C37 C42 C41 -0.7(8)
P2 C37 C42 C41 -179.8(4)
C40 C41 C42 C37 0.1(9)
P3 Pd2 B2 O3 -73.6(4)
P4 Pd2 B2 O3 100.5(3)
Si2 Pd2 B2 O3 -72(3)
P3 Pd2 B2 O4 102.1(3)
P4 Pd2 B2 O4 -83.9(3)
Si2 Pd2 B2 O4 103(3)
O4 B2 O3 C43 6.1(4)
Pd2 B2 O3 C43 -177.9(3)
O3 B2 O4 C44 11.3(5)
Pd2 B2 O4 C44 -165.0(3)
B2 O3 C43 C46 -140.8(4)
B2 O3 C43 C45 100.3(4)
B2 O3 C43 C44 -19.3(4)
B2 O4 C44 C47 -143.7(4)
B2 O4 C44 C48 97.4(4)
B2 O4 C44 C43 -22.3(4)
O3 C43 C44 O4 24.6(4)
C46 C43 C44 O4 141.2(4)
C45 C43 C44 O4 -90.1(4)
O3 C43 C44 C47 142.0(4)
C46 C43 C44 C47 -101.4(5)
C45 C43 C44 C47 27.3(5)
O3 C43 C44 C48 -89.9(4)
C46 C43 C44 C48 26.6(5)
C45 C43 C44 C48 155.3(4)
B2 Pd2 P3 C74 -92.3(2)
P4 Pd2 P3 C74 108.5(2)
Si2 Pd2 P3 C74 87.81(16)
B2 Pd2 P3 C80 31.3(2)
P4 Pd2 P3 C80 -127.9(2)
Si2 Pd2 P3 C80 -148.65(18)
B2 Pd2 P3 C61 148.8(2)
P4 Pd2 P3 C61 -10.4(2)
Si2 Pd2 P3 C61 -31.10(15)
B2 Pd2 P4 C62 92.9(2)
P3 Pd2 P4 C62 -108.06(19)
Si2 Pd2 P4 C62 -87.40(15)
B2 Pd2 P4 C68 -28.2(2)
P3 Pd2 P4 C68 130.8(2)
Si2 Pd2 P4 C68 151.46(17)
B2 Pd2 P4 C54 -151.6(2)
P3 Pd2 P4 C54 7.4(2)
Si2 Pd2 P4 C54 28.04(14)
B2 Pd2 Si2 C55 -90(3)
P3 Pd2 Si2 C55 -88.51(19)
P4 Pd2 Si2 C55 97.42(19)
B2 Pd2 Si2 C49 148(3)
P3 Pd2 Si2 C49 149.17(14)
P4 Pd2 Si2 C49 -24.91(14)
B2 Pd2 Si2 C56 29(3)
P3 Pd2 Si2 C56 30.79(14)
P4 Pd2 Si2 C56 -143.29(14)
C55 Si2 C49 C50 67.2(4)
C56 Si2 C49 C50 -49.1(4)
Pd2 Si2 C49 C50 -161.7(3)
C55 Si2 C49 C54 -113.4(3)
C56 Si2 C49 C54 130.2(3)
Pd2 Si2 C49 C54 17.7(3)
C54 C49 C50 C51 -3.3(6)
Si2 C49 C50 C51 176.0(4)
C49 C50 C51 C52 1.0(7)
C50 C51 C52 C53 1.7(7)
C51 C52 C53 C54 -1.7(7)
C52 C53 C54 C49 -0.7(6)
C52 C53 C54 P4 178.8(3)
C50 C49 C54 C53 3.2(6)
Si2 C49 C54 C53 -176.2(3)
C50 C49 C54 P4 -176.3(3)
Si2 C49 C54 P4 4.2(4)
C62 P4 C54 C53 -87.8(4)
C68 P4 C54 C53 20.4(4)
Pd2 P4 C54 C53 154.3(3)
C62 P4 C54 C49 91.8(3)
C68 P4 C54 C49 -160.1(3)
Pd2 P4 C54 C49 -26.2(3)
C55 Si2 C56 C57 -75.7(4)
C49 Si2 C56 C57 41.3(5)
Pd2 Si2 C56 C57 155.0(4)
C55 Si2 C56 C61 102.6(3)
C49 Si2 C56 C61 -140.4(3)
Pd2 Si2 C56 C61 -26.7(3)
C61 C56 C57 C58 0.1(7)
Si2 C56 C57 C58 178.4(4)
C56 C57 C58 C59 -1.1(8)
C57 C58 C59 C60 0.5(8)
C58 C59 C60 C61 1.1(7)
C59 C60 C61 C56 -2.2(7)
C59 C60 C61 P3 177.8(4)
C57 C56 C61 C60 1.5(7)
Si2 C56 C61 C60 -176.9(3)
C57 C56 C61 P3 -178.5(3)
Si2 C56 C61 P3 3.1(4)
C74 P3 C61 C60 81.7(4)
C80 P3 C61 C60 -28.0(4)
Pd2 P3 C61 C60 -155.7(3)
C74 P3 C61 C56 -98.3(4)
C80 P3 C61 C56 152.0(3)
Pd2 P3 C61 C56 24.3(4)
C68 P4 C62 C63 69.4(4)
C54 P4 C62 C63 178.3(3)
Pd2 P4 C62 C63 -63.2(3)
C68 P4 C62 C67 -112.7(4)
C54 P4 C62 C67 -3.8(4)
Pd2 P4 C62 C67 114.7(3)
C67 C62 C63 C64 0.5(6)
P4 C62 C63 C64 178.5(3)
C62 C63 C64 C65 -0.8(7)
C63 C64 C65 C66 0.5(7)
C64 C65 C66 C67 0.1(8)
C65 C66 C67 C62 -0.4(7)
C63 C62 C67 C66 0.1(7)
P4 C62 C67 C66 -177.8(4)
C62 P4 C68 C73 32.0(4)
C54 P4 C68 C73 -77.9(4)
Pd2 P4 C68 C73 156.0(3)
C62 P4 C68 C69 -148.9(3)
C54 P4 C68 C69 101.3(4)
Pd2 P4 C68 C69 -24.9(4)
C73 C68 C69 C70 0.2(6)
P4 C68 C69 C70 -179.0(3)
C68 C69 C70 C71 0.6(7)
C69 C70 C71 C72 -0.8(7)
C70 C71 C72 C73 0.2(7)
C69 C68 C73 C72 -0.7(6)
P4 C68 C73 C72 178.4(3)
C71 C72 C73 C68 0.5(7)
C80 P3 C74 C79 78.6(4)
C61 P3 C74 C79 -29.5(4)
Pd2 P3 C74 C79 -150.0(3)
C80 P3 C74 C75 -100.8(4)
C61 P3 C74 C75 151.1(4)
Pd2 P3 C74 C75 30.6(4)
C79 C74 C75 C76 -1.0(7)
P3 C74 C75 C76 178.3(4)
C74 C75 C76 C77 0.4(8)
C75 C76 C77 C78 0.4(8)
C76 C77 C78 C79 -0.6(8)
C75 C74 C79 C78 0.9(7)
P3 C74 C79 C78 -178.5(4)
C77 C78 C79 C74 0.0(7)
C74 P3 C80 C85 14.9(4)
C61 P3 C80 C85 126.2(4)
Pd2 P3 C80 C85 -112.6(4)
C74 P3 C80 C81 -170.9(4)
C61 P3 C80 C81 -59.6(4)
Pd2 P3 C80 C81 61.6(4)
C85 C80 C81 C82 -1.0(7)
P3 C80 C81 C82 -175.4(4)
C80 C81 C82 C83 1.1(8)
C81 C82 C83 C84 -1.5(8)
C82 C83 C84 C85 1.8(8)
C81 C80 C85 C84 1.2(7)
P3 C80 C85 C84 175.4(4)
C83 C84 C85 C80 -1.7(7)
P5 Pd3 B3 O5 -86.6(5)
P6 Pd3 B3 O5 84.3(5)
Si3 Pd3 B3 O5 -168(6)
P5 Pd3 B3 O6 95.6(4)
P6 Pd3 B3 O6 -93.5(4)
Si3 Pd3 B3 O6 14(6)
O6 B3 O5 C87 -6.3(7)
Pd3 B3 O5 C87 175.7(5)
O5 B3 O6 C86 -12.1(6)
Pd3 B3 O6 C86 166.1(4)
B3 O6 C86 C89 150.3(6)
B3 O6 C86 C87 23.7(6)
B3 O6 C86 C88 -93.3(7)
B3 O5 C87 C90 142.3(8)
B3 O5 C87 C86 20.5(7)
B3 O5 C87 C91 -95.2(8)
O6 C86 C87 O5 -26.2(7)
C89 C86 C87 O5 -147.0(6)
C88 C86 C87 O5 85.8(6)
O6 C86 C87 C90 -145.2(7)
C89 C86 C87 C90 94.0(9)
C88 C86 C87 C90 -33.2(9)
O6 C86 C87 C91 86.1(6)
C89 C86 C87 C91 -34.8(8)
C88 C86 C87 C91 -161.9(6)
B3 Pd3 P5 C117 -91.8(2)
P6 Pd3 P5 C117 118.8(2)
Si3 Pd3 P5 C117 86.72(16)
B3 Pd3 P5 C123 33.0(3)
P6 Pd3 P5 C123 -116.5(2)
Si3 Pd3 P5 C123 -148.6(2)
B3 Pd3 P5 C104 151.3(2)
P6 Pd3 P5 C104 1.8(2)
Si3 Pd3 P5 C104 -30.26(17)
B3 Pd3 P6 C105 94.5(3)
P5 Pd3 P6 C105 -116.0(3)
Si3 Pd3 P6 C105 -84.0(2)
B3 Pd3 P6 C111 -29.2(3)
P5 Pd3 P6 C111 120.3(2)
Si3 Pd3 P6 C111 152.3(2)
B3 Pd3 P6 C97 -151.2(2)
P5 Pd3 P6 C97 -1.8(2)
Si3 Pd3 P6 C97 30.23(16)
B3 Pd3 Si3 C98 -11(6)
P5 Pd3 Si3 C98 -92.2(2)
P6 Pd3 Si3 C98 97.3(2)
B3 Pd3 Si3 C92 -135(6)
P5 Pd3 Si3 C92 143.85(16)
P6 Pd3 Si3 C92 -26.61(15)
B3 Pd3 Si3 C99 109(6)
P5 Pd3 Si3 C99 27.47(15)
P6 Pd3 Si3 C99 -142.99(15)
C98 Si3 C92 C93 72.4(5)
C99 Si3 C92 C93 -44.2(5)
Pd3 Si3 C92 C93 -156.7(4)
C98 Si3 C92 C97 -112.3(4)
C99 Si3 C92 C97 131.1(4)
Pd3 Si3 C92 C97 18.6(4)
C97 C92 C93 C94 -3.6(7)
Si3 C92 C93 C94 171.6(4)
C92 C93 C94 C95 1.3(9)
C93 C94 C95 C96 2.2(9)
C94 C95 C96 C97 -3.2(9)
C95 C96 C97 C92 0.9(8)
C95 C96 C97 P6 -177.1(4)
C93 C92 C97 C96 2.5(7)
Si3 C92 C97 C96 -173.2(4)
C93 C92 C97 P6 -179.4(4)
Si3 C92 C97 P6 4.9(5)
C105 P6 C97 C96 -90.7(5)
C111 P6 C97 C96 17.4(5)
Pd3 P6 C97 C96 149.7(4)
C105 P6 C97 C92 91.2(4)
C111 P6 C97 C92 -160.7(4)
Pd3 P6 C97 C92 -28.4(4)
C98 Si3 C99 C100 -69.8(5)
C92 Si3 C99 C100 48.8(5)
Pd3 Si3 C99 C100 161.1(4)
C98 Si3 C99 C104 108.6(4)
C92 Si3 C99 C104 -132.7(3)
Pd3 Si3 C99 C104 -20.4(4)
C104 C99 C100 C101 2.9(7)
Si3 C99 C100 C101 -178.7(4)
C99 C100 C101 C102 -0.4(9)
C100 C101 C102 C103 -2.0(9)
C101 C102 C103 C104 1.8(9)
C102 C103 C104 C99 0.8(8)
C102 C103 C104 P5 -177.8(4)
C100 C99 C104 C103 -3.1(7)
Si3 C99 C104 C103 178.3(4)
C100 C99 C104 P5 175.7(4)
Si3 C99 C104 P5 -3.0(5)
C117 P5 C104 C103 84.5(5)
C123 P5 C104 C103 -26.6(5)
Pd3 P5 C104 C103 -154.1(4)
C117 P5 C104 C99 -94.2(4)
C123 P5 C104 C99 154.7(4)
Pd3 P5 C104 C99 27.3(4)
C111 P6 C105 C130 115(2)
C97 P6 C105 C130 -136(2)
Pd3 P6 C105 C130 -18(2)
C111 P6 C105 C110 -91.8(5)
C97 P6 C105 C110 16.8(6)
Pd3 P6 C105 C110 134.6(5)
C111 P6 C105 C106 79.1(6)
C97 P6 C105 C106 -172.3(6)
Pd3 P6 C105 C106 -54.5(7)
C130 C105 C106 C107 55(2)
C110 C105 C106 C107 -7.8(15)
P6 C105 C106 C107 -178.5(9)
C105 C106 C107 C108 0(2)
C106 C107 C108 C109 2(3)
C107 C108 C109 C110 3(3)
C130 C105 C110 C133 -18(2)
C106 C105 C110 C133 13.7(16)
P6 C105 C110 C133 -176.6(12)
C130 C105 C110 C109 -20.6(19)
C106 C105 C110 C109 11.3(13)
P6 C105 C110 C109 -179.0(9)
C108 C109 C110 C105 -9(2)
C108 C109 C110 C133 174(4)
C105 P6 C111 C116 17.6(6)
C97 P6 C111 C116 -90.4(6)
Pd3 P6 C111 C116 145.1(5)
C105 P6 C111 C112 -162.4(6)
C97 P6 C111 C112 89.5(6)
Pd3 P6 C111 C112 -35.0(7)
C116 C111 C112 C113 0.6(13)
P6 C111 C112 C113 -179.4(8)
C111 C112 C113 C114 0.4(17)
C112 C113 C114 C115 -0.2(17)
C113 C114 C115 C116 -1.0(15)
C112 C111 C116 C115 -1.7(11)
P6 C111 C116 C115 178.2(6)
C114 C115 C116 C111 2.0(13)
C123 P5 C117 C118 -101.3(4)
C104 P5 C117 C118 149.7(4)
Pd3 P5 C117 C118 30.0(4)
C123 P5 C117 C122 80.3(5)
C104 P5 C117 C122 -28.6(5)
Pd3 P5 C117 C122 -148.4(4)
C122 C117 C118 C119 -0.9(8)
P5 C117 C118 C119 -179.4(4)
C117 C118 C119 C120 0.3(8)
C118 C119 C120 C121 0.7(9)
C119 C120 C121 C122 -1.0(10)
C120 C121 C122 C117 0.4(10)
C118 C117 C122 C121 0.6(8)
P5 C117 C122 C121 179.0(5)
C117 P5 C123 C124 -176.7(4)
C104 P5 C123 C124 -66.2(4)
Pd3 P5 C123 C124 55.5(5)
C117 P5 C123 C128 9.0(5)
C104 P5 C123 C128 119.5(5)
Pd3 P5 C123 C128 -118.8(4)
C128 C123 C124 C125 1.1(8)
P5 C123 C124 C125 -173.5(5)
C123 C124 C125 C126 -0.2(9)
C124 C125 C126 C127 -1.2(10)
C125 C126 C127 C128 1.7(10)
C124 C123 C128 C127 -0.5(8)
P5 C123 C128 C127 173.6(5)
C126 C127 C128 C123 -0.8(10)
C110 C105 C130 C131 16(3)
C106 C105 C130 C131 -115(4)
P6 C105 C130 C131 173(2)
C105 C130 C131 C132 -12(5)
C130 C131 C132 C133 5(5)
C131 C132 C133 C110 -4(4)
C105 C110 C133 C132 13(2)
C109 C110 C133 C132 18(3)
